data_1545238
loop_
_publ_author_name
'Williams, David E.'
'Dalisay, Doralyn S.'
'Chen, Jessie'
'Polishchuck, Elena A.'
'Patrick, Brian O.'
'Narula, Gagandeep'
'Ko, Mary'
'Av-Gay, Yossef'
'Li, Haoxin'
'Magarvey, Nathan'
'Andersen, Raymond J.'

_publ_section_title
;
 Aminorifamycins and Sporalactams Produced in Culture by a Micromonospora
 sp. Isolated from a Northeastern-Pacific Marine Sediment Are Potent
 Antibiotics.
;
_journal_issue 4
_journal_name_full 'Organic letters'
_journal_page_first 766
_journal_page_last 769
_journal_paper_doi 10.1021/acs.orglett.6b03619
_journal_volume 19
_journal_year 2017
_chemical_absolute_configuration ad
_chemical_formula_moiety 'C36 H44 N2 O12, 3(C H4 O), 0.25(H2 O)'
_chemical_formula_sum 'C38.625 H55 N2 O14.875'
_chemical_formula_weight 785.34
_space_group_crystal_system monoclinic
_space_group_IT_number 4
_space_group_name_Hall 'P 2yb'
_space_group_name_H-M_alt 'P 1 21 1'
_symmetry_space_group_name_Hall 'P 2yb'
_symmetry_space_group_name_H-M 'P 1 21 1'
_atom_sites_solution_hydrogens mixed
_atom_sites_solution_primary direct
_audit_creation_date 2017-01-24
_audit_creation_method
;
Olex2 1.2
(compiled 2017.01.04 svn.r3372 for OlexSys, GUI svn.r5292)
;
_cell_angle_alpha 90
_cell_angle_beta 110.590(2)
_cell_angle_gamma 90
_cell_formula_units_Z 8
_cell_length_a 16.5150(6)
_cell_length_b 29.0770(10)
_cell_length_c 19.3491(7)
_cell_measurement_reflns_used 9564
_cell_measurement_temperature 90(2)
_cell_measurement_theta_max 65.12
_cell_measurement_theta_min 2.87
_cell_volume 8698.0(5)
_computing_cell_refinement 'SAINT v8.34A (Bruker, 2013)'
_computing_data_reduction 'SAINT v8.34A (Bruker, 2013)'
_computing_molecular_graphics 'Olex2 (Dolomanov et al., 2009)'
_computing_publication_material 'Olex2 (Dolomanov et al., 2009)'
_computing_structure_refinement 'XL (Sheldrick, 2008)'
_computing_structure_solution 'XT (Sheldrick, 2015)'
_diffrn_ambient_temperature 90(2)
_diffrn_detector 'Bruker APEX2 area detector'
_diffrn_detector_area_resol_mean 7.9
_diffrn_detector_type 'CCD area detector'
_diffrn_measured_fraction_theta_full 0.996
_diffrn_measured_fraction_theta_max 0.996
_diffrn_measurement_device 'Bruker D8 Kappa diffractometer'
_diffrn_measurement_device_type 'Bruker APEX-II CCD'
_diffrn_measurement_method '\f and \w scans'
_diffrn_radiation_monochromator 'mirror optics'
_diffrn_radiation_probe x-ray
_diffrn_radiation_type CuK\a
_diffrn_radiation_wavelength 1.54178
_diffrn_reflns_av_R_equivalents 0.0363
_diffrn_reflns_av_unetI/netI 0.0545
_diffrn_reflns_Laue_measured_fraction_full 0.996
_diffrn_reflns_Laue_measured_fraction_max 0.996
_diffrn_reflns_limit_h_max 19
_diffrn_reflns_limit_h_min -19
_diffrn_reflns_limit_k_max 34
_diffrn_reflns_limit_k_min -34
_diffrn_reflns_limit_l_max 22
_diffrn_reflns_limit_l_min -22
_diffrn_reflns_number 51976
_diffrn_reflns_point_group_measured_fraction_full 0.978
_diffrn_reflns_point_group_measured_fraction_max 0.978
_diffrn_reflns_theta_full 65.208
_diffrn_reflns_theta_max 65.208
_diffrn_reflns_theta_min 2.858
_diffrn_source 'microfocus sealed X-ray tube'
_diffrn_source_type 'Incoatec I\ms'
_diffrn_standards_number 0
_exptl_absorpt_coefficient_mu 0.770
_exptl_absorpt_correction_T_max 0.891
_exptl_absorpt_correction_T_min 0.810
_exptl_absorpt_correction_type multi-scan
_exptl_absorpt_process_details
'SADABS-2014/5 (Bruker,2014/5) was used for absorption correction. wR2(int) was 0.0593 before and 0.0510 after correction. The Ratio of minimum to maximum transmission is 0.9086. The \l/2 correction factor is Not present.'
_exptl_crystal_colour red
_exptl_crystal_colour_primary red
_exptl_crystal_density_diffrn 1.199
_exptl_crystal_description prism
_exptl_crystal_F_000 3358
_exptl_crystal_size_max 0.25
_exptl_crystal_size_mid 0.24
_exptl_crystal_size_min 0.15
_refine_diff_density_max 0.762
_refine_diff_density_min -0.350
_refine_diff_density_rms 0.075
_refine_ls_abs_structure_details
;
 Flack x determined using 11190 quotients [(I+)-(I-)]/[(I+)+(I-)]
 (Parsons, Flack and Wagner, Acta Cryst. B69 (2013) 249-259).
;
_refine_ls_abs_structure_Flack 0.07(6)
_refine_ls_extinction_coef 0.00079(10)
_refine_ls_extinction_expression Fc^*^=kFc[1+0.001xFc^2^\l^3^/sin(2\q)]^-1/4^
_refine_ls_extinction_method 'SHELXL-2016/6 (Sheldrick 2016)'
_refine_ls_goodness_of_fit_ref 1.029
_refine_ls_hydrogen_treatment mixed
_refine_ls_matrix_type full
_refine_ls_number_parameters 2256
_refine_ls_number_reflns 29105
_refine_ls_number_restraints 3263
_refine_ls_restrained_S_all 0.987
_refine_ls_R_factor_all 0.0685
_refine_ls_R_factor_gt 0.0629
_refine_ls_shift/su_max 0.003
_refine_ls_shift/su_mean 0.000
_refine_ls_structure_factor_coef Fsqd
_refine_ls_weighting_details 'w=1/[\s^2^(Fo^2^)+(0.1202P)^2^+2.4178P] where P=(Fo^2^+2Fc^2^)/3'
_refine_ls_weighting_scheme calc
_refine_ls_wR_factor_gt 0.1698
_refine_ls_wR_factor_ref 0.1762
_reflns_Friedel_coverage 0.922
_reflns_Friedel_fraction_full 0.959
_reflns_Friedel_fraction_max 0.959
_reflns_number_gt 26490
_reflns_number_total 29105
_reflns_threshold_expression 'I > 2\s(I)'
_cod_data_source_file ol6b03619_si_002.cif
_cod_data_source_block platon_sq
_cod_depositor_comments
;
The following automatic conversions were performed:

'_diffrn_radiation_probe' value 'X-ray' changed to 'x-ray' according
to
/usr/data/users/saulius/crontab/automatic-downloads/rss-feeds/ACS/lib/dictionaries/cif_core.dic
dictionary named 'cif_core.dic' version 2.4.2 from 2011-04-26.

Automatic conversion script
Id: cif_fix_values 4268 2015-11-12 08:31:59Z antanas 

 Adding full bibliography for 1545238.cif.

2019-07-29
Z value and formula fixed to values more according to usual
chemical conventions.                 miguel
;
_cod_original_formula_weight 3141.37
_cod_original_formula_moiety 'C34.99 H42.48 N2 O10.99, 3(C36 H44 N2 O12), 10.5(C H4 O), H2 O, 0.51(C2 H3 O2)'
_cod_original_formula_units_Z 2
_cod_original_formula_sum 'C154.50 H220 N8 O59.50'
_cod_database_code 1545238
_shelx_shelxl_version_number 2016/6
_shelx_space_group_comment
;
The symmetry employed for this shelxl refinement is uniquely defined
by the following loop, which should always be used as a source of
symmetry information in preference to the above space-group names.
They are only intended as comments.
;
_shelx_estimated_absorpt_t_max 0.893
_shelx_estimated_absorpt_t_min 0.831
_olex2_refinement_description
;
1. Fixed Uiso
 At 1.2 times of:
  All C(H) groups, All N(H,H) groups
 At 1.5 times of:
  All C(H,H,H) groups, All C(H,H,H,H,H) groups, All O(H) groups, All O(H,H)
  groups
2. Restrained distances
 O62-H62A
 0.87 with sigma of 0.01
 O62-H62B
 0.87 with sigma of 0.01
 H62A-H62B
 1.4 with sigma of 0.01
 O50-C50
 1.45 with sigma of 0.01
 C54A-H54G = C54A-H54H = C54A-H54F = C54B-H54C = C54B-H54D = C54B-H54E
 0.98 with sigma of 0.01
 H54C-H54D
 1.6 with sigma of 0.01
 O8C-H8C
 0.84 with sigma of 0.01
 O9C-H9C
 0.84 with sigma of 0.01
 H8C-C21C
 1.9 with sigma of 0.01
 H9C-C23C
 1.9 with sigma of 0.01
 H9C-O11C
 2.1 with sigma of 0.01
 H9C-H54C = H9C-H54D = H9C-H54E
 -2.2 with sigma of 0.01
 H9C-H54F = H9C-H54G = H9C-H54H
 -2.2 with sigma of 0.01
 C59-H59A
 0.98 with sigma of 0.01
 H59A-H59B = H59B-H59C = H59C-H59A
 1.6 with sigma of 0.01
 H59B-H11B
 -2.2 with sigma of 0.01
 H60-H59A
 -2.2 with sigma of 0.01
 H60-H59C
 -2.2 with sigma of 0.01
 H59-H60 = H60-H61
 -2.2 with sigma of 0.01
 H19B-H62B
 -2.2 with sigma of 0.01
 H62A-O7B
 2 with sigma of 0.01
 H58A-H58B = H58B-H58C = H58C-H58A
 1.6 with sigma of 0.01
 C58-H58A
 0.98 with sigma of 0.01
 H57-H58C
 -2.2 with sigma of 0.01
 H54F-H54G \\sim H54G-H54H \\sim H54H-H54F \\sim H54C-H54D \\sim H54D-H54E
\\sim H54E-H54C
 with sigma of 0.01
 O10'-C35' \\sim O10A-C35A
 with sigma of 0.02
 C36'-C35' \\sim C36A-C35A
 with sigma of 0.02
 O11'-C35' \\sim O11A-C35A
 with sigma of 0.02
 O54A-C54A \\sim O54B-C54B
 with sigma of 0.02
 O54B-H54C \\sim O54B-H54D \\sim O54B-H54E \\sim O54A-H54F \\sim O54A-H54G
\\sim O54A-H54H
 with sigma of 0.01
 C58-H58A \\sim C58-H58B \\sim C58-H58C
 with sigma of 0.01
 O58-H58A \\sim O58-H58B \\sim O58-H58C
 with sigma of 0.01
 C59-H59A \\sim C59-H59B \\sim C59-H59C
 with sigma of 0.01
 O59-H59A \\sim O59-H59B \\sim O59-H59C
 with sigma of 0.02
 O61-C61 \\sim O59-C59 \\sim O54B_$1-C54B_$1 \\sim O54A_$1-C54A_$1
 with sigma of 0.01
 C55-O55 \\sim O58-C58
 with sigma of 0.02
3. Uiso/Uaniso restraints and constraints
All non-hydrogen atoms have similar U: within 2A with sigma of 0.04 and sigma
for terminal atoms of 0.08
Uanis(O10') \\sim Ueq, Uanis(O10A) \\sim Ueq: with sigma of 0.01 and sigma for
terminal atoms of 0.02
Uanis(O11') = Uanis(O11A)
Uanis(O10') = Uanis(O10A)
4. Rigid body (RIGU) restrains
 All non-hydrogen atoms
 with sigma for 1-2 distances of 0.004 and sigma for 1-3 distances of 0.004
5. Others
 Sof(O10')=Sof(C35')=Sof(O11')=Sof(C36')=Sof(H36M)=Sof(H36N)=Sof(H36O)=1-FVAR(1)
 Sof(O10A)=Sof(O11A)=Sof(C35A)=Sof(C36A)=Sof(H36A)=Sof(H36B)=Sof(H36C)=FVAR(1)
 Sof(O59)=Sof(H59)=Sof(C59)=Sof(H59A)=Sof(H59B)=Sof(H59C)=1-FVAR(2)
 Sof(O56)=Sof(H56)=Sof(C56)=Sof(H56A)=Sof(H56B)=Sof(H56C)=FVAR(2)
 Fixed Sof: O50(0.75) H50(0.75) C50(0.75) H50A(0.75) H50B(0.75) H50C(0.75)
 O63(0.5) H63(0.5) C63(0.5) H63A(0.5) H63B(0.5) H63C(0.5) C55(0.5) H55A(0.5)
 H55B(0.5) H55C(0.5) O55(0.5) H55(0.5) O54A(0.375) H54A(0.375) O54B(0.375)
 H54B(0.375) C54B(0.375) H54C(0.375) H54D(0.375) H54E(0.375) C54A(0.375)
 H54F(0.375) H54G(0.375) H54H(0.375)
 Fixed X: H50A(0.45879) H50B(0.40922) H50C(0.51167) H63(0.872)
 Fixed Y: H50A(0.327281) H50B(0.34877) H50C(0.35495) H63(0.776239)
 Fixed Z: H50A(1.0909) H50B(1.14105) H50C(1.16445) H63(0.89163)
6.a Ternary CH refined with riding coordinates:
 C20A(H20A), C21A(H21A), C22A(H22A), C23A(H23A), C24A(H24A), C25A(H25A),
 C26A(H26A), C27A(H27A), C20B(H20B), C21B(H21B), C22B(H22B), C23B(H23B),
 C24B(H24B), C25B(H25B), C26B(H26B), C27B(H27B), C20C(H20C), C21C(H21C),
 C22C(H22C), C23C(H23C), C24C(H24C), C25C(H25C), C26C(H26C), C27C(H27C),
 C20D(H20D), C21D(H21D), C22D(H22D), C23D(H23D), C24D(H24D), C25D(H25D),
 C26D(H26D), C27D(H27D)
6.b Aromatic/amide H refined with riding coordinates:
 C17A(H17A), C18A(H18A), C19A(H19A), C28A(H28A), C29A(H29A), C17B(H17B),
 C18B(H18B), C19B(H19B), C28B(H28B), C29B(H29B), C17C(H17C), C18C(H18C),
 C19C(H19C), C28C(H28C), C29C(H29C), C17D(H17D), C18D(H18D), C19D(H19D),
 C28D(H28D), C29D(H29D)
6.c X=CH2 refined with riding coordinates:
 N2B(H2BA,H2BB)
6.d Idealised Me refined as rotating group:
 C13A(H13A,H13B,H13C), C14A(H14A,H14B,H14C), C30A(H30A,H30B,H30C), C31A(H31A,
 H31B,H31C), C32A(H32A,H32B,H32C), C33A(H33A,H33B,H33C), C34A(H34A,H34B,H34C),
 C36A(H36A,H36B,H36C), C13B(H13D,H13E,H13F), C14B(H14D,H14E,H14F), C30B(H30D,
 H30E,H30F), C31B(H31D,H31E,H31F), C32B(H32D,H32E,H32F), C33B(H33D,H33E,H33F),
 C36B(H36D,H36E,H36F), C34B(H34D,H34E,H34F), C13C(H13G,H13H,H13I), C14C(H14G,
 H14H,H14I), C30C(H30G,H30H,H30I), C31C(H31G,H31H,H31I), C32C(H32G,H32H,H32I),
 C33C(H33G,H33H,H33I), C36C(H36G,H36H,H36I), C34C(H34G,H34H,H34I), C13D(H13J,
 H13K,H13L), C14D(H14J,H14K,H14L), C30D(H30J,H30K,H30L), C31D(H31J,H31K,H31L),
 C32D(H32J,H32K,H32L), C33D(H33J,H33K,H33L), C36D(H36J,H36K,H36L), C34D(H34J,
 H34K,H34L), C53(H53A,H53B,H53C), C60(H60A,H60B,H60C), C57(H57A,H57B,H57C),
 C56(H56A,H56B,H56C), C61(H61A,H61B,H61C), C51(H51A,H51B,H51C), C63(H63A,H63B,
 H63C), C52(H52A,H52B,H52C), C55(H55A,H55B,H55C), C36'(H36M,H36N,H36O)
6.e Idealised tetrahedral OH refined as rotating group:
 O3A(H3A), O8A(H8A), O9A(H9A), O3B(H3B), O7B(H7B), O8B(H8B), O11B(H11B),
 O3C(H3C), O12C(H12C), O9D(H9D), O12D(H12D), O50(H50), O53(H53), O60(H60),
 O57(H57), O56(H56), O58(H58), O61(H61), O59(H59), O51(H51), O52(H52), O55(H55),
  O54A(H54A), O54B(H54B)
;
_platon_squeeze_void_probe_radius 1.20
_olex2_submission_special_instructions 'No special instructions were received'

loop_
_space_group_symop_operation_xyz
'x, y, z'
'-x, y+1/2, -z'

loop_
_atom_site_label
_atom_site_type_symbol
_atom_site_fract_x
_atom_site_fract_y
_atom_site_fract_z
_atom_site_U_iso_or_equiv
_atom_site_adp_type
_atom_site_occupancy
_atom_site_site_symmetry_order
_atom_site_calc_flag
_atom_site_refinement_flags_posn
_atom_site_refinement_flags_adp
_atom_site_refinement_flags_occupancy
_atom_site_disorder_assembly
_atom_site_disorder_group
O1A O -0.0663(2) 0.63457(13) 0.5937(2) 0.0336(8) Uani 1 1 d . U . A 1
O2A O 0.2507(2) 0.56675(12) 0.6474(2) 0.0314(7) Uani 1 1 d . U . A 1
O3A O -0.1292(2) 0.55611(13) 0.5926(2) 0.0367(8) Uani 1 1 d . U . A 1
H3A H -0.127756 0.584829 0.588451 0.055 Uiso 1 1 calc GR . . A 1
O4A O 0.2673(2) 0.47492(12) 0.6794(2) 0.0328(8) Uani 1 1 d . U . A 1
O5A O 0.0624(2) 0.43072(12) 0.6620(2) 0.0307(7) Uani 1 1 d . U . A 1
O6A O 0.1921(3) 0.40637(12) 0.7512(2) 0.0355(8) Uani 1 1 d . U . A 1
O7A O 0.0749(2) 0.71649(12) 0.50712(19) 0.0292(7) Uani 1 1 d . U . A 1
O8A O 0.1773(2) 0.73614(14) 0.8734(2) 0.0380(8) Uani 1 1 d . U . A 1
H8A H 0.133053 0.727600 0.838413 0.057 Uiso 1 1 calc GR . . A 1
O9A O 0.2540(3) 0.67111(13) 0.97955(19) 0.0350(8) Uani 1 1 d . U . A 1
H9A H 0.213038 0.689299 0.959266 0.053 Uiso 1 1 calc GR . . A 1
O10A O 0.337(3) 0.5717(17) 0.948(2) 0.032(4) Uani 0.49(5) 1 d D U P A 1
O11A O 0.286(3) 0.544(3) 1.034(4) 0.041(3) Uani 0.49(5) 1 d D U P A 1
O12A O 0.1403(4) 0.50521(16) 0.9220(3) 0.0532(11) Uani 1 1 d . U . A 1
H12A H 0.172(6) 0.517(3) 0.968(5) 0.07(2) Uiso 1 1 d . . . B 1
N1A N 0.0640(3) 0.69598(14) 0.6166(2) 0.0269(8) Uani 1 1 d . U . A 1
H1A H 0.037(4) 0.706(2) 0.644(4) 0.036(16) Uiso 1 1 d . . . C 1
N2A N 0.2290(3) 0.65605(16) 0.6267(2) 0.0299(9) Uani 1 1 d . U . A 1
H2AA H 0.231(4) 0.686(2) 0.621(3) 0.028(14) Uiso 1 1 d . . . D 1
H2AB H 0.284(4) 0.642(2) 0.632(3) 0.035(15) Uiso 1 1 d . . . E 1
C1A C 0.0079(3) 0.61817(17) 0.6048(3) 0.0268(9) Uani 1 1 d . U . A 1
C2A C 0.0796(3) 0.64792(16) 0.6135(3) 0.0253(9) Uani 1 1 d . U . A 1
C3A C 0.1597(3) 0.63129(17) 0.6218(2) 0.0254(9) Uani 1 1 d . U . A 1
C4A C 0.1766(3) 0.58013(16) 0.6320(2) 0.0249(9) Uani 1 1 d . U . A 1
C5A C 0.1159(3) 0.50127(17) 0.6419(3) 0.0266(9) Uani 1 1 d . U . A 1
C6A C 0.0449(3) 0.47572(17) 0.6413(3) 0.0292(10) Uani 1 1 d . U . A 1
C7A C -0.0386(3) 0.49211(18) 0.6236(3) 0.0317(10) Uani 1 1 d . U . A 1
C8A C -0.0495(3) 0.53907(17) 0.6088(3) 0.0286(10) Uani 1 1 d . U . A 1
C9A C 0.0214(3) 0.56776(17) 0.6115(3) 0.0260(9) Uani 1 1 d . U . A 1
C10A C 0.1039(3) 0.54900(16) 0.6270(2) 0.0247(9) Uani 1 1 d . U . A 1
C11A C 0.1915(3) 0.47007(16) 0.6669(2) 0.0257(9) Uani 1 1 d . U . A 1
C12A C 0.1536(3) 0.42280(16) 0.6785(3) 0.0284(10) Uani 1 1 d . U . A 1
C13A C 0.1652(3) 0.38585(17) 0.6282(3) 0.0306(10) Uani 1 1 d . U . A 1
H13A H 0.139404 0.357111 0.637057 0.046 Uiso 1 1 calc GR . . A 1
H13B H 0.227047 0.381137 0.638199 0.046 Uiso 1 1 calc GR . . A 1
H13C H 0.136744 0.395258 0.576678 0.046 Uiso 1 1 calc GR . . A 1
C14A C -0.1121(4) 0.46201(19) 0.6244(4) 0.0423(13) Uani 1 1 d . U . A 1
H14A H -0.137428 0.446723 0.576408 0.063 Uiso 1 1 calc GR . . A 1
H14B H -0.156234 0.480865 0.633870 0.063 Uiso 1 1 calc GR . . A 1
H14C H -0.090607 0.438794 0.663258 0.063 Uiso 1 1 calc GR . . A 1
C15A C 0.0610(3) 0.72668(16) 0.5632(3) 0.0254(9) Uani 1 1 d . U . A 1
C16A C 0.0344(3) 0.77445(16) 0.5772(3) 0.0271(9) Uani 1 1 d . U . A 1
C17A C 0.0775(3) 0.79777(17) 0.6375(3) 0.0319(10) Uani 1 1 d . U . A 1
H17A H 0.055615 0.827263 0.642858 0.038 Uiso 1 1 calc R . . A 1
C18A C 0.1561(3) 0.78250(18) 0.6973(3) 0.0332(11) Uani 1 1 d . U . A 1
H18A H 0.186964 0.757161 0.687747 0.040 Uiso 1 1 calc R . . A 1
C19A C 0.1867(4) 0.80176(19) 0.7635(3) 0.0404(12) Uani 1 1 d . U . A 1
H19A H 0.156972 0.827493 0.773270 0.048 Uiso 1 1 calc R . . A 1
C20A C 0.2676(4) 0.7845(2) 0.8249(3) 0.0455(14) Uani 1 1 d . U . A 1
H20A H 0.280116 0.805750 0.868005 0.055 Uiso 1 1 calc R . . A 1
C21A C 0.2514(4) 0.73606(19) 0.8495(3) 0.0357(11) Uani 1 1 d . U . A 1
H21A H 0.237627 0.715215 0.805785 0.043 Uiso 1 1 calc R . . A 1
C22A C 0.3275(4) 0.7154(2) 0.9114(3) 0.0404(12) Uani 1 1 d . U . A 1
H22A H 0.375318 0.711335 0.891384 0.048 Uiso 1 1 calc R . . A 1
C23A C 0.3082(3) 0.6677(2) 0.9354(3) 0.0342(11) Uani 1 1 d . U . A 1
H23A H 0.364652 0.654435 0.967889 0.041 Uiso 1 1 calc R . . A 1
C24A C 0.2686(4) 0.6332(2) 0.8720(3) 0.0357(11) Uani 1 1 d . U . A 1
H24A H 0.212581 0.646321 0.838372 0.043 Uiso 1 1 calc R . . A 1
C25A C 0.2487(4) 0.58798(19) 0.9038(3) 0.0345(11) Uani 1 1 d . U . A 1
H25A H 0.215904 0.594730 0.937279 0.041 Uiso 1 1 calc R . . A 1
C26A C 0.1978(4) 0.55266(19) 0.8446(3) 0.0365(11) Uani 1 1 d . U . A 1
H26A H 0.227905 0.549193 0.808210 0.044 Uiso 1 1 calc R . . A 1
C27A C 0.1937(4) 0.5049(2) 0.8783(3) 0.0428(13) Uani 1 1 d . U . A 1
H27A H 0.253591 0.495928 0.910465 0.051 Uiso 1 1 calc R . . A 1
C28A C 0.1598(4) 0.4691(2) 0.8189(3) 0.0444(13) Uani 1 1 d . U . A 1
H28A H 0.100237 0.468853 0.789122 0.053 Uiso 1 1 calc R . . A 1
C29A C 0.2123(4) 0.43820(19) 0.8081(3) 0.0389(12) Uani 1 1 d . U . A 1
H29A H 0.269752 0.437653 0.842673 0.047 Uiso 1 1 calc R . . A 1
C30A C -0.0454(3) 0.79267(18) 0.5171(3) 0.0355(11) Uani 1 1 d . U . A 1
H30A H -0.034595 0.794396 0.470499 0.053 Uiso 1 1 calc GR . . A 1
H30B H -0.059075 0.823413 0.530655 0.053 Uiso 1 1 calc GR . . A 1
H30C H -0.094286 0.771998 0.511174 0.053 Uiso 1 1 calc GR . . A 1
C31A C 0.3457(4) 0.7847(3) 0.7997(4) 0.0590(19) Uani 1 1 d . U . A 1
H31A H 0.336573 0.762259 0.759859 0.088 Uiso 1 1 calc GR . . A 1
H31B H 0.397930 0.776522 0.841347 0.088 Uiso 1 1 calc GR . . A 1
H31C H 0.352728 0.815426 0.781752 0.088 Uiso 1 1 calc GR . . A 1
C32A C 0.3622(4) 0.7472(2) 0.9787(3) 0.0476(14) Uani 1 1 d . U . A 1
H32A H 0.381632 0.776172 0.963871 0.071 Uiso 1 1 calc GR . . A 1
H32B H 0.410990 0.732258 1.016677 0.071 Uiso 1 1 calc GR . . A 1
H32C H 0.316261 0.753379 0.998462 0.071 Uiso 1 1 calc GR . . A 1
C33A C 0.3278(4) 0.6269(2) 0.8273(3) 0.0462(14) Uani 1 1 d . U . A 1
H33A H 0.329521 0.655545 0.801044 0.069 Uiso 1 1 calc GR . . A 1
H33B H 0.305536 0.602028 0.791500 0.069 Uiso 1 1 calc GR . . A 1
H33C H 0.386222 0.619235 0.860617 0.069 Uiso 1 1 calc GR . . A 1
C34A C 0.1064(4) 0.5715(2) 0.8035(3) 0.0424(13) Uani 1 1 d . U . A 1
H34A H 0.081609 0.582997 0.839395 0.064 Uiso 1 1 calc GR . . A 1
H34B H 0.069717 0.546907 0.774109 0.064 Uiso 1 1 calc GR . . A 1
H34C H 0.109598 0.596677 0.770868 0.064 Uiso 1 1 calc GR . . A 1
C35A C 0.3461(14) 0.5535(11) 1.0138(18) 0.034(5) Uani 0.49(5) 1 d D U P A 1
C36A C 0.4374(12) 0.5429(11) 1.0571(8) 0.044(6) Uani 0.49(5) 1 d D U P A 1
H36A H 0.466799 0.532655 1.023741 0.067 Uiso 0.49(5) 1 calc GR . P A 1
H36B H 0.440026 0.518510 1.092719 0.067 Uiso 0.49(5) 1 calc GR . P A 1
H36C H 0.466030 0.570560 1.083473 0.067 Uiso 0.49(5) 1 calc GR . P A 1
O1B O 0.6435(2) 0.52999(14) 0.5562(2) 0.0358(8) Uani 1 1 d . U . F 2
O2B O 0.3655(2) 0.60865(12) 0.5774(2) 0.0308(7) Uani 1 1 d . U . F 2
O3B O 0.7229(2) 0.60617(15) 0.5758(2) 0.0414(9) Uani 1 1 d . U . F 2
H3B H 0.707190 0.581055 0.553641 0.062 Uiso 1 1 calc GR . . F 2
O4B O 0.4140(2) 0.68219(12) 0.6830(2) 0.0333(8) Uani 1 1 d . U . F 2
O5B O 0.6039(2) 0.72962(13) 0.6671(2) 0.0404(9) Uani 1 1 d . U . F 2
O6B O 0.4086(2) 0.45903(12) 0.46578(18) 0.0292(7) Uani 1 1 d . U . F 2
O7B O 0.6360(3) 0.40074(16) 0.8204(2) 0.0457(10) Uani 1 1 d D U . F 2
H7B H 0.650441 0.427364 0.812522 0.069 Uiso 1 1 calc GR . . F 2
O8B O 0.6719(3) 0.45535(16) 0.9388(2) 0.0510(11) Uani 1 1 d . U . F 2
H8B H 0.685994 0.429394 0.927634 0.076 Uiso 1 1 calc GR . . F 2
O9B O 0.5868(3) 0.55128(19) 0.9698(2) 0.0552(12) Uani 1 1 d . U . F 2
O10B O 0.7307(4) 0.5587(2) 1.0224(3) 0.0800(18) Uani 1 1 d . U . F 2
O11B O 0.7013(4) 0.6158(2) 0.8678(4) 0.0756(16) Uani 1 1 d . U . F 2
H11B H 0.743354 0.618794 0.907529 0.113 Uiso 1 1 calc DGR . . F 2
O12B O 0.5654(3) 0.73616(15) 0.7706(2) 0.0457(10) Uani 1 1 d . U . F 2
N1B N 0.5212(3) 0.47176(16) 0.5721(3) 0.0298(9) Uani 1 1 d . U . F 2
H1B H 0.560(4) 0.464(2) 0.598(3) 0.023(15) Uiso 1 1 d . . . G 2
N2B N 0.3764(2) 0.51604(14) 0.5949(2) 0.0287(8) Uani 1 1 d . U . F 2
H2BA H 0.375652 0.485786 0.593361 0.034 Uiso 1 1 calc R . . F 2
H2BB H 0.333679 0.531085 0.601897 0.034 Uiso 1 1 calc R . . F 2
C1B C 0.5814(3) 0.54795(18) 0.5701(3) 0.0298(10) Uani 1 1 d . U . F 2
C2B C 0.5127(3) 0.51989(17) 0.5753(3) 0.0291(10) Uani 1 1 d . U . F 2
C3B C 0.4417(3) 0.53893(18) 0.5866(2) 0.0281(10) Uani 1 1 d . U . F 2
C4B C 0.4355(3) 0.59047(17) 0.5894(3) 0.0272(9) Uani 1 1 d . U . F 2
C5B C 0.5237(3) 0.66291(18) 0.6297(3) 0.0309(10) Uani 1 1 d . U . F 2
C6B C 0.5990(3) 0.68718(19) 0.6358(3) 0.0368(11) Uani 1 1 d . U . F 2
C7B C 0.6661(3) 0.6703(2) 0.6167(3) 0.0375(12) Uani 1 1 d . U . F 2
C8B C 0.6575(3) 0.6243(2) 0.5926(3) 0.0361(11) Uani 1 1 d . U . F 2
C9B C 0.5842(3) 0.59760(19) 0.5875(3) 0.0316(10) Uani 1 1 d . U . F 2
C10B C 0.5153(3) 0.61766(18) 0.6028(3) 0.0297(10) Uani 1 1 d . U . F 2
C11B C 0.4771(3) 0.69023(18) 0.6665(3) 0.0324(10) Uani 1 1 d . U . F 2
C12B C 0.5323(3) 0.73432(19) 0.6938(3) 0.0354(11) Uani 1 1 d . U . F 2
C13B C 0.4835(4) 0.77818(18) 0.6649(3) 0.0349(11) Uani 1 1 d . U . F 2
H13D H 0.521676 0.804583 0.684127 0.052 Uiso 1 1 calc GR . . F 2
H13E H 0.433581 0.780224 0.681054 0.052 Uiso 1 1 calc GR . . F 2
H13F H 0.463437 0.778257 0.610877 0.052 Uiso 1 1 calc GR . . F 2
C14B C 0.7454(4) 0.6986(2) 0.6223(5) 0.0501(16) Uani 1 1 d . U . F 2
H14D H 0.731358 0.719616 0.580170 0.075 Uiso 1 1 calc GR . . F 2
H14E H 0.792363 0.678055 0.622231 0.075 Uiso 1 1 calc GR . . F 2
H14F H 0.763550 0.716384 0.668290 0.075 Uiso 1 1 calc GR . . F 2
C15B C 0.4715(3) 0.44425(18) 0.5173(3) 0.0283(10) Uani 1 1 d . U . F 2
C16B C 0.4999(3) 0.39505(19) 0.5225(3) 0.0329(11) Uani 1 1 d . U . F 2
C17B C 0.5107(3) 0.36774(19) 0.5801(3) 0.0355(11) Uani 1 1 d . U . F 2
H17B H 0.529427 0.337318 0.575912 0.043 Uiso 1 1 calc R . . F 2
C18B C 0.4974(3) 0.37847(19) 0.6487(3) 0.0351(11) Uani 1 1 d . U . F 2
H18B H 0.475361 0.407810 0.654488 0.042 Uiso 1 1 calc R . . F 2
C19B C 0.5156(4) 0.3481(2) 0.7036(3) 0.0447(13) Uani 1 1 d . U . F 2
H19B H 0.538170 0.319181 0.696325 0.054 Uiso 1 1 calc DR . . F 2
C20B C 0.5032(4) 0.3557(2) 0.7766(3) 0.0476(14) Uani 1 1 d . U . F 2
H20B H 0.531472 0.329659 0.810194 0.057 Uiso 1 1 calc R . . F 2
C21B C 0.5457(4) 0.4006(2) 0.8132(3) 0.0416(13) Uani 1 1 d . U . F 2
H21B H 0.516750 0.426395 0.779225 0.050 Uiso 1 1 calc R . . F 2
C22B C 0.5382(4) 0.4109(2) 0.8884(3) 0.0484(14) Uani 1 1 d . U . F 2
H22B H 0.475139 0.413225 0.880426 0.058 Uiso 1 1 calc R . . F 2
C23B C 0.5795(4) 0.4573(2) 0.9196(3) 0.0476(14) Uani 1 1 d . U . F 2
H23B H 0.567520 0.463176 0.966004 0.057 Uiso 1 1 calc R . . F 2
C24B C 0.5436(4) 0.4986(2) 0.8678(3) 0.0456(14) Uani 1 1 d . U . F 2
H24B H 0.552330 0.491377 0.820310 0.055 Uiso 1 1 calc R . . F 2
C25B C 0.5950(4) 0.5427(2) 0.8982(3) 0.0450(13) Uani 1 1 d . U . F 2
H25B H 0.657295 0.537414 0.905505 0.054 Uiso 1 1 calc R . . F 2
C26B C 0.5634(5) 0.5847(2) 0.8503(3) 0.0546(16) Uani 1 1 d . U . F 2
H26B H 0.506419 0.593145 0.854137 0.065 Uiso 1 1 calc R . . F 2
C27B C 0.6238(4) 0.6261(3) 0.8799(3) 0.0504(15) Uani 1 1 d . U . F 2
H27B H 0.636557 0.628759 0.934244 0.060 Uiso 1 1 calc R . . F 2
C28B C 0.5811(4) 0.6688(2) 0.8436(4) 0.0484(14) Uani 1 1 d . U . F 2
H28B H 0.529459 0.678032 0.850784 0.058 Uiso 1 1 calc R . . F 2
C29B C 0.6094(4) 0.6941(2) 0.8033(4) 0.0476(14) Uani 1 1 d . U . F 2
H29B H 0.660342 0.685244 0.794565 0.057 Uiso 1 1 calc R . . F 2
C30B C 0.5161(4) 0.3793(2) 0.4540(3) 0.0395(12) Uani 1 1 d . U . F 2
H30D H 0.461989 0.380771 0.411459 0.059 Uiso 1 1 calc GR . . F 2
H30E H 0.537395 0.347543 0.460874 0.059 Uiso 1 1 calc GR . . F 2
H30F H 0.559287 0.399293 0.445383 0.059 Uiso 1 1 calc GR . . F 2
C31B C 0.4061(5) 0.3556(4) 0.7657(5) 0.070(2) Uani 1 1 d . U . F 2
H31D H 0.378939 0.383584 0.739534 0.105 Uiso 1 1 calc GR . . F 2
H31E H 0.399222 0.354544 0.813986 0.105 Uiso 1 1 calc GR . . F 2
H31F H 0.378358 0.328575 0.736732 0.105 Uiso 1 1 calc GR . . F 2
C32B C 0.5754(5) 0.3729(3) 0.9455(4) 0.0604(18) Uani 1 1 d . U . F 2
H32D H 0.542764 0.344414 0.928442 0.091 Uiso 1 1 calc GR . . F 2
H32E H 0.571068 0.382140 0.992752 0.091 Uiso 1 1 calc GR . . F 2
H32F H 0.636271 0.367814 0.951800 0.091 Uiso 1 1 calc GR . . F 2
C33B C 0.4457(5) 0.5036(3) 0.8495(4) 0.0584(18) Uani 1 1 d . U . F 2
H33D H 0.415765 0.477366 0.819540 0.088 Uiso 1 1 calc GR . . F 2
H33E H 0.425601 0.532153 0.821980 0.088 Uiso 1 1 calc GR . . F 2
H33F H 0.433287 0.504413 0.895458 0.088 Uiso 1 1 calc GR . . F 2
C35B C 0.6617(5) 0.5601(3) 1.0282(4) 0.0569(16) Uani 1 1 d . U . F 2
C36B C 0.6410(7) 0.5713(4) 1.0946(4) 0.088(3) Uani 1 1 d . U . F 2
H36D H 0.600440 0.597135 1.083811 0.132 Uiso 1 1 calc GR . . F 2
H36E H 0.694224 0.579660 1.135113 0.132 Uiso 1 1 calc GR . . F 2
H36F H 0.614734 0.544436 1.109044 0.132 Uiso 1 1 calc GR . . F 2
C34B C 0.5464(9) 0.5747(3) 0.7698(4) 0.094(4) Uani 1 1 d . U . F 2
H34D H 0.600982 0.567268 0.763051 0.140 Uiso 1 1 calc GR . . F 2
H34E H 0.520449 0.601837 0.740169 0.140 Uiso 1 1 calc GR . . F 2
H34F H 0.506603 0.548609 0.753903 0.140 Uiso 1 1 calc GR . . F 2
O1C O 0.4474(2) 0.76020(12) 0.4810(2) 0.0336(8) Uani 1 1 d . U . . .
O2C O 0.2634(2) 0.60602(13) 0.3976(2) 0.0343(8) Uani 1 1 d . U . . .
O3C O 0.5746(2) 0.72610(13) 0.4601(2) 0.0390(9) Uani 1 1 d . U . . .
H3C H 0.540810 0.747557 0.460868 0.059 Uiso 1 1 calc GR . . . .
O4C O 0.3418(2) 0.53841(12) 0.34526(19) 0.0306(7) Uani 1 1 d . U . . .
O5C O 0.4532(2) 0.53583(14) 0.2556(2) 0.0369(8) Uani 1 1 d . U . . .
O6C O 0.5469(2) 0.57837(13) 0.3540(2) 0.0325(7) Uani 1 1 d . U . . .
O7C O 0.2672(2) 0.74547(12) 0.58159(19) 0.0290(7) Uani 1 1 d . U . . .
O8C O 0.0936(3) 0.82390(18) 0.2327(3) 0.0580(12) Uani 1 1 d D U . . .
O9C O 0.1099(5) 0.77678(18) 0.1149(3) 0.0721(16) Uani 1 1 d D U . . .
O10C O 0.1424(3) 0.65092(17) 0.1046(2) 0.0511(11) Uani 1 1 d . U . . .
O11C O 0.1029(3) 0.6973(2) 0.0050(2) 0.0584(12) Uani 1 1 d D U . . .
O12C O 0.3591(3) 0.67103(19) 0.1216(2) 0.0535(11) Uani 1 1 d . U . . .
H12C H 0.318944 0.682171 0.085543 0.10(4) Uiso 1 1 calc GR . . . .
N1C N 0.2788(3) 0.76258(14) 0.4710(2) 0.0291(8) Uani 1 1 d . U . . .
H1C H 0.269(4) 0.785(2) 0.434(4) 0.039(16) Uiso 1 1 d . . . . .
N2C N 0.1925(3) 0.67472(16) 0.4448(2) 0.0274(8) Uani 1 1 d . U . . .
H2CA H 0.174(4) 0.647(3) 0.440(4) 0.035(16) Uiso 1 1 d . . . . .
H2CB H 0.162(4) 0.694(2) 0.458(3) 0.024(14) Uiso 1 1 d . . . . .
C1C C 0.4041(3) 0.72316(17) 0.4623(3) 0.0275(9) Uani 1 1 d . U . . .
C2C C 0.3180(3) 0.72127(17) 0.4609(3) 0.0267(9) Uani 1 1 d . U . . .
C3C C 0.2720(3) 0.68055(17) 0.4449(3) 0.0252(9) Uani 1 1 d . U . . .
C4C C 0.3089(3) 0.63904(16) 0.4196(2) 0.0234(9) Uani 1 1 d . U . . .
C5C C 0.4363(3) 0.60604(18) 0.3920(3) 0.0266(9) Uani 1 1 d . U . . .
C6C C 0.5179(3) 0.61288(18) 0.3871(3) 0.0287(10) Uani 1 1 d . U . . .
C7C C 0.5676(3) 0.65189(19) 0.4112(3) 0.0327(11) Uani 1 1 d . U . . .
C8C C 0.5293(3) 0.68704(18) 0.4387(3) 0.0311(10) Uani 1 1 d . U . . .
C9C C 0.4452(3) 0.68262(17) 0.4417(3) 0.0273(9) Uani 1 1 d . U . . .
C10C C 0.3989(3) 0.64184(17) 0.4190(3) 0.0253(9) Uani 1 1 d . U . . .
C11C C 0.4066(3) 0.56040(17) 0.3571(2) 0.0253(9) Uani 1 1 d . U . . .
C12C C 0.4813(3) 0.54305(18) 0.3322(3) 0.0286(10) Uani 1 1 d . U . . .
C13C C 0.5201(3) 0.49838(18) 0.3693(3) 0.0318(10) Uani 1 1 d . U . . .
H13G H 0.473716 0.476347 0.365151 0.048 Uiso 1 1 calc GR . . . .
H13H H 0.553274 0.504107 0.421584 0.048 Uiso 1 1 calc GR . . . .
H13I H 0.558485 0.485757 0.345283 0.048 Uiso 1 1 calc GR . . . .
C14C C 0.6556(3) 0.6580(2) 0.4060(4) 0.0411(13) Uani 1 1 d . U . . .
H14G H 0.699772 0.656041 0.455447 0.062 Uiso 1 1 calc GR . . . .
H14H H 0.658867 0.688168 0.384504 0.062 Uiso 1 1 calc GR . . . .
H14I H 0.665544 0.633818 0.374621 0.062 Uiso 1 1 calc GR . . . .
C15C C 0.2568(3) 0.77230(16) 0.5308(3) 0.0267(9) Uani 1 1 d . U . . .
C16C C 0.2204(3) 0.81994(17) 0.5301(3) 0.0299(10) Uani 1 1 d . U . . .
C17C C 0.1502(3) 0.83489(17) 0.4752(3) 0.0315(10) Uani 1 1 d . U . . .
H17C H 0.131796 0.865319 0.479817 0.038 Uiso 1 1 calc R . . . .
C18C C 0.0990(3) 0.80977(17) 0.4092(3) 0.0327(10) Uani 1 1 d . U . . .
H18C H 0.110645 0.778000 0.406057 0.039 Uiso 1 1 calc R . . . .
C19C C 0.0369(4) 0.82904(17) 0.3532(3) 0.0360(11) Uani 1 1 d . U . . .
H19C H 0.025195 0.860720 0.357239 0.043 Uiso 1 1 calc R . . . .
C20C C -0.0168(4) 0.80420(19) 0.2834(3) 0.0398(12) Uani 1 1 d . U . . .
H20C H -0.057140 0.826875 0.249635 0.048 Uiso 1 1 calc R . . . .
C21C C 0.0443(4) 0.7858(2) 0.2453(3) 0.0452(13) Uani 1 1 d D U . . .
H21C H 0.085771 0.763977 0.280131 0.054 Uiso 1 1 calc R . . . .
C22C C 0.0013(5) 0.7607(3) 0.1726(3) 0.0547(17) Uani 1 1 d . U . . .
H22C H -0.031941 0.734521 0.183092 0.066 Uiso 1 1 calc R . . . .
C23C C 0.0642(5) 0.7399(3) 0.1400(4) 0.0602(18) Uani 1 1 d D U . . .
H23C H 0.030529 0.721046 0.096111 0.072 Uiso 1 1 calc R . . . .
C24C C 0.1363(4) 0.7091(2) 0.1933(3) 0.0450(14) Uani 1 1 d . U . . .
H24C H 0.174598 0.729248 0.233360 0.054 Uiso 1 1 calc R . . . .
C25C C 0.1923(5) 0.6871(2) 0.1534(3) 0.0475(14) Uani 1 1 d . U . . .
H25C H 0.206544 0.711232 0.122642 0.057 Uiso 1 1 calc R . . . .
C26C C 0.2772(4) 0.6657(2) 0.2047(3) 0.0464(14) Uani 1 1 d . U . . .
H26C H 0.262640 0.643205 0.237686 0.056 Uiso 1 1 calc R . . . .
C27C C 0.3237(4) 0.6394(2) 0.1605(3) 0.0465(14) Uani 1 1 d . U . . .
H27C H 0.281317 0.618700 0.124157 0.056 Uiso 1 1 calc R . . . .
C28C C 0.3980(4) 0.6108(2) 0.2105(3) 0.0414(12) Uani 1 1 d . U . . .
H28C H 0.448525 0.625633 0.242523 0.050 Uiso 1 1 calc R . . . .
C29C C 0.3932(4) 0.5664(2) 0.2100(3) 0.0429(13) Uani 1 1 d . U . . .
H29C H 0.343085 0.553248 0.174639 0.052 Uiso 1 1 calc R . . . .
C30C C 0.2668(3) 0.84741(18) 0.5978(3) 0.0337(11) Uani 1 1 d . U . . .
H30G H 0.256680 0.833768 0.640371 0.051 Uiso 1 1 calc GR . . . .
H30H H 0.245223 0.879100 0.590932 0.051 Uiso 1 1 calc GR . . . .
H30I H 0.328962 0.847377 0.606507 0.051 Uiso 1 1 calc GR . . . .
C31C C -0.0704(4) 0.7653(2) 0.2985(4) 0.0489(14) Uani 1 1 d . U . . .
H31G H -0.032118 0.739890 0.323082 0.073 Uiso 1 1 calc GR . . . .
H31H H -0.112614 0.754503 0.251784 0.073 Uiso 1 1 calc GR . . . .
H31I H -0.100781 0.776619 0.330481 0.073 Uiso 1 1 calc GR . . . .
C32C C -0.0657(7) 0.7915(4) 0.1135(4) 0.084(3) Uani 1 1 d . U . . .
H32G H -0.110592 0.801595 0.132387 0.126 Uiso 1 1 calc GR . . . .
H32H H -0.092198 0.773805 0.068047 0.126 Uiso 1 1 calc GR . . . .
H32I H -0.036143 0.818447 0.103152 0.126 Uiso 1 1 calc GR . . . .
C33C C 0.0980(4) 0.6727(2) 0.2296(3) 0.0449(13) Uani 1 1 d . U . . .
H33G H 0.072119 0.687657 0.262247 0.067 Uiso 1 1 calc GR . . . .
H33H H 0.143789 0.651673 0.258514 0.067 Uiso 1 1 calc GR . . . .
H33I H 0.053429 0.655306 0.191412 0.067 Uiso 1 1 calc GR . . . .
C35C C 0.1022(4) 0.6596(3) 0.0328(3) 0.0526(15) Uani 1 1 d . U . . .
C36C C 0.0592(5) 0.6169(3) -0.0081(4) 0.0659(19) Uani 1 1 d . U . . .
H36G H 0.102483 0.597564 -0.018104 0.099 Uiso 1 1 calc GR . . . .
H36H H 0.014406 0.625649 -0.054883 0.099 Uiso 1 1 calc GR . . . .
H36I H 0.032810 0.599683 0.022068 0.099 Uiso 1 1 calc GR . . . .
C34C C 0.3366(5) 0.7025(3) 0.2537(3) 0.0572(18) Uani 1 1 d . U . . .
H34G H 0.346330 0.726945 0.222631 0.086 Uiso 1 1 calc GR . . . .
H34H H 0.392084 0.688582 0.283062 0.086 Uiso 1 1 calc GR . . . .
H34I H 0.309308 0.715585 0.286845 0.086 Uiso 1 1 calc GR . . . .
O1D O 0.0169(2) 0.40723(12) 0.4492(2) 0.0341(8) Uani 1 1 d . U . H 4
O2D O 0.1522(2) 0.57308(11) 0.47229(18) 0.0257(7) Uani 1 1 d . U . H 4
O3D O -0.1270(2) 0.43925(13) 0.4413(2) 0.0374(9) Uani 1 1 d . U . H 4
H3D H -0.088(5) 0.420(3) 0.455(4) 0.056 Uiso 1 1 d R . . I 4
O4D O 0.0240(2) 0.63719(11) 0.38556(18) 0.0266(7) Uani 1 1 d . U . H 4
O5D O -0.1612(2) 0.64167(12) 0.2993(2) 0.0316(7) Uani 1 1 d . U . H 4
O6D O -0.1734(2) 0.59859(12) 0.3971(2) 0.0295(7) Uani 1 1 d . U . H 4
O7D O 0.2929(2) 0.42256(12) 0.54249(19) 0.0289(7) Uani 1 1 d . U . H 4
O8D O 0.1315(3) 0.36249(19) 0.1830(3) 0.0573(12) Uani 1 1 d . U . H 4
H8D H 0.085(6) 0.370(3) 0.151(5) 0.05(2) Uiso 1 1 d . . . J 4
O9D O 0.0200(3) 0.41816(19) 0.0914(3) 0.0619(13) Uani 1 1 d . U . H 4
H9D H -0.028748 0.429703 0.068790 0.093 Uiso 1 1 calc GR . . H 4
O10D O -0.0359(3) 0.52930(17) 0.0590(2) 0.0497(10) Uani 1 1 d . U . H 4
O11D O -0.1264(4) 0.4697(3) 0.0149(3) 0.0799(17) Uani 1 1 d . U . H 4
O12D O -0.1469(3) 0.52207(16) 0.1892(2) 0.0473(10) Uani 1 1 d . U . H 4
H12D H -0.173953 0.507193 0.150741 0.06(2) Uiso 1 1 calc GR . . H 4
N1D N 0.1763(3) 0.41186(14) 0.4378(2) 0.0274(8) Uani 1 1 d . U . H 4
H1D H 0.151(4) 0.391(2) 0.404(4) 0.032(15) Uiso 1 1 d . . . K 4
N2D N 0.2397(3) 0.50474(17) 0.4342(2) 0.0270(8) Uani 1 1 d . U . H 4
H2DA H 0.250(4) 0.531(2) 0.435(3) 0.023(14) Uiso 1 1 d . . . L 4
H2DB H 0.279(5) 0.485(3) 0.435(4) 0.05(2) Uiso 1 1 d . . . M 4
C1D C 0.0460(3) 0.44675(17) 0.4464(3) 0.0285(10) Uani 1 1 d . U . H 4
C2D C 0.1317(3) 0.45237(17) 0.4438(3) 0.0254(9) Uani 1 1 d . U . H 4
C3D C 0.1651(3) 0.49563(16) 0.4416(2) 0.0231(9) Uani 1 1 d . U . H 4
C4D C 0.1147(3) 0.53716(16) 0.4505(2) 0.0230(9) Uani 1 1 d . U . H 4
C5D C -0.0358(3) 0.56857(17) 0.4226(2) 0.0246(9) Uani 1 1 d . U . H 4
C6D C -0.1215(3) 0.56054(17) 0.4160(3) 0.0264(9) Uani 1 1 d . U . H 4
C7D C -0.1552(3) 0.51789(18) 0.4241(3) 0.0301(10) Uani 1 1 d . U . H 4
C8D C -0.0974(3) 0.48091(17) 0.4355(3) 0.0290(10) Uani 1 1 d . U . H 4
C9D C -0.0093(3) 0.48747(17) 0.4406(3) 0.0254(9) Uani 1 1 d . U . H 4
C10D C 0.0211(3) 0.53113(16) 0.4368(2) 0.0226(9) Uani 1 1 d . U . H 4
C11D C -0.0325(3) 0.61574(16) 0.3974(2) 0.0235(9) Uani 1 1 d . U . H 4
C12D C -0.1256(3) 0.63479(17) 0.3770(3) 0.0269(9) Uani 1 1 d . U . H 4
C13D C -0.1308(3) 0.67890(17) 0.4153(3) 0.0281(10) Uani 1 1 d . U . H 4
H13J H -0.086169 0.700142 0.412205 0.042 Uiso 1 1 calc GR . . H 4
H13K H -0.121727 0.672619 0.467279 0.042 Uiso 1 1 calc GR . . H 4
H13L H -0.188000 0.692766 0.391529 0.042 Uiso 1 1 calc GR . . H 4
C14D C -0.2470(3) 0.5111(2) 0.4176(4) 0.0384(12) Uani 1 1 d . U . H 4
H14J H -0.250039 0.506615 0.466846 0.058 Uiso 1 1 calc GR . . H 4
H14K H -0.270490 0.483917 0.387153 0.058 Uiso 1 1 calc GR . . H 4
H14L H -0.280969 0.538223 0.394523 0.058 Uiso 1 1 calc GR . . H 4
C15D C 0.2527(3) 0.39887(17) 0.4887(3) 0.0267(9) Uani 1 1 d . U . H 4
C16D C 0.2821(3) 0.35127(17) 0.4771(3) 0.0294(10) Uani 1 1 d . U . H 4
C17D C 0.2953(3) 0.33877(19) 0.4156(3) 0.0347(11) Uani 1 1 d . U . H 4
H17D H 0.312280 0.307708 0.413805 0.042 Uiso 1 1 calc R . . H 4
C18D C 0.2871(3) 0.3665(2) 0.3509(3) 0.0375(11) Uani 1 1 d . U . H 4
H18D H 0.277051 0.398572 0.353076 0.045 Uiso 1 1 calc R . . H 4
C19D C 0.2927(4) 0.3497(2) 0.2890(3) 0.0439(13) Uani 1 1 d . U . H 4
H19D H 0.303159 0.317650 0.287684 0.053 Uiso 1 1 calc R . . H 4
C20D C 0.2839(4) 0.3770(3) 0.2212(3) 0.0519(16) Uani 1 1 d . U . H 4
H20D H 0.290496 0.355435 0.183211 0.062 Uiso 1 1 calc R . . H 4
C21D C 0.1934(4) 0.3989(3) 0.1900(3) 0.0480(14) Uani 1 1 d . U . H 4
H21D H 0.188138 0.421331 0.227337 0.058 Uiso 1 1 calc R . . H 4
C22D C 0.1720(5) 0.4242(3) 0.1168(3) 0.064(2) Uani 1 1 d . U . H 4
H22D H 0.219203 0.447115 0.123025 0.077 Uiso 1 1 calc R . . H 4
C23D C 0.0865(4) 0.4512(3) 0.0951(3) 0.0548(16) Uani 1 1 d . U . H 4
H23D H 0.073994 0.464565 0.044845 0.066 Uiso 1 1 calc R . . H 4
C24D C 0.0867(4) 0.4907(2) 0.1492(3) 0.0447(13) Uani 1 1 d . U . H 4
H24D H 0.105719 0.476826 0.199650 0.054 Uiso 1 1 calc R . . H 4
C25D C -0.0021(4) 0.5103(2) 0.1349(3) 0.0397(12) Uani 1 1 d . U . H 4
H25D H -0.041085 0.484805 0.138452 0.048 Uiso 1 1 calc R . . H 4
C26D C -0.0090(4) 0.5493(2) 0.1844(3) 0.0372(12) Uani 1 1 d . U . H 4
H26D H 0.018439 0.577143 0.171488 0.045 Uiso 1 1 calc R . . H 4
C27D C -0.1052(4) 0.5608(2) 0.1703(3) 0.0431(13) Uani 1 1 d . U . H 4
H27D H -0.134828 0.567989 0.116748 0.052 Uiso 1 1 calc R . . H 4
C28D C -0.1118(4) 0.6020(2) 0.2153(3) 0.0388(12) Uani 1 1 d . U . H 4
H28D H -0.081112 0.629069 0.211962 0.047 Uiso 1 1 calc R . . H 4
C29D C -0.1571(3) 0.60273(19) 0.2587(3) 0.0350(11) Uani 1 1 d . U . H 4
H29D H -0.188118 0.575949 0.262717 0.042 Uiso 1 1 calc R . . H 4
C30D C 0.2970(3) 0.31944(18) 0.5423(3) 0.0339(11) Uani 1 1 d . U . H 4
H30J H 0.340724 0.332802 0.586089 0.051 Uiso 1 1 calc GR . . H 4
H30K H 0.317253 0.289533 0.531494 0.051 Uiso 1 1 calc GR . . H 4
H30L H 0.242757 0.315371 0.551442 0.051 Uiso 1 1 calc GR . . H 4
C31D C 0.3538(5) 0.4135(4) 0.2367(4) 0.073(2) Uani 1 1 d . U . H 4
H31J H 0.342728 0.437793 0.267396 0.109 Uiso 1 1 calc GR . . H 4
H31K H 0.353254 0.426758 0.189964 0.109 Uiso 1 1 calc GR . . H 4
H31L H 0.410393 0.399605 0.262716 0.109 Uiso 1 1 calc GR . . H 4
C32D C 0.1703(7) 0.3919(5) 0.0524(4) 0.103(4) Uani 1 1 d . U . H 4
H32J H 0.226730 0.376991 0.064158 0.155 Uiso 1 1 calc GR . . H 4
H32K H 0.157483 0.409974 0.007003 0.155 Uiso 1 1 calc GR . . H 4
H32L H 0.125492 0.368452 0.045295 0.155 Uiso 1 1 calc GR . . H 4
C33D C 0.1549(5) 0.5264(3) 0.1503(5) 0.066(2) Uani 1 1 d . U . H 4
H33J H 0.212297 0.514914 0.180414 0.099 Uiso 1 1 calc GR . . H 4
H33K H 0.143195 0.555133 0.171478 0.099 Uiso 1 1 calc GR . . H 4
H33L H 0.152989 0.531926 0.099830 0.099 Uiso 1 1 calc GR . . H 4
C35D C -0.1011(5) 0.5081(3) 0.0072(3) 0.0532(15) Uani 1 1 d . U . H 4
C36D C -0.1321(6) 0.5335(3) -0.0631(4) 0.072(2) Uani 1 1 d . U . H 4
H36J H -0.162130 0.561473 -0.057142 0.108 Uiso 1 1 calc GR . . H 4
H36K H -0.171969 0.514111 -0.101486 0.108 Uiso 1 1 calc GR . . H 4
H36L H -0.082692 0.541906 -0.077427 0.108 Uiso 1 1 calc GR . . H 4
C34D C 0.0395(4) 0.5384(2) 0.2666(3) 0.0374(12) Uani 1 1 d . U . H 4
H34J H 0.016954 0.509770 0.279572 0.056 Uiso 1 1 calc GR . . H 4
H34K H 0.030883 0.563592 0.296988 0.056 Uiso 1 1 calc GR . . H 4
H34L H 0.101357 0.534934 0.275535 0.056 Uiso 1 1 calc GR . . H 4
O50 O 0.4430(8) 0.3975(5) 1.0784(7) 0.123(4) Uani 0.75 1 d D U P N 2
H50 H 0.483916 0.416152 1.095731 0.184 Uiso 0.75 1 calc GR . P N 2
C50 C 0.462(2) 0.3554(8) 1.1222(15) 0.180(12) Uani 0.75 1 d D U P N 2
H50A H 0.458790 0.327281 1.090900 0.270 Uiso 0.75 1 d R . P O 2
H50B H 0.409220 0.348770 1.141050 0.270 Uiso 0.75 1 d R . P P 2
H50C H 0.511670 0.354950 1.164450 0.270 Uiso 0.75 1 d R . P Q 2
O53 O 1.0736(3) 0.36613(19) 1.3036(2) 0.0546(11) Uani 1 1 d . U . . .
H53 H 1.100210 0.359783 1.274917 0.082 Uiso 1 1 calc GR . . . .
C53 C 1.0023(5) 0.3973(3) 1.2667(5) 0.0623(18) Uani 1 1 d . U . . .
H53A H 0.968771 0.385089 1.217711 0.093 Uiso 1 1 calc GR . . . .
H53B H 1.025398 0.427604 1.261390 0.093 Uiso 1 1 calc GR . . . .
H53C H 0.964864 0.400088 1.296055 0.093 Uiso 1 1 calc GR . . . .
O60 O 0.9370(4) 0.6516(3) 0.8056(4) 0.0840(18) Uani 1 1 d . U . . .
H60 H 0.913493 0.673846 0.818992 0.126 Uiso 1 1 calc DGR . . . .
C60 C 0.8730(8) 0.6164(4) 0.7729(6) 0.114(5) Uani 1 1 d . U . . .
H60A H 0.866661 0.612278 0.720977 0.170 Uiso 1 1 calc GR . . . .
H60B H 0.817335 0.625767 0.776003 0.170 Uiso 1 1 calc GR . . . .
H60C H 0.891545 0.587404 0.799497 0.170 Uiso 1 1 calc GR . . . .
O57 O 0.6543(3) 0.46033(19) 0.7125(3) 0.0577(12) Uani 1 1 d . U . . .
H57 H 0.666744 0.433588 0.703143 0.086 Uiso 1 1 calc DGR . . . .
C57 C 0.7288(5) 0.4858(4) 0.7414(5) 0.081(3) Uani 1 1 d . U . . .
H57A H 0.735594 0.505660 0.702949 0.122 Uiso 1 1 calc GR . . . .
H57B H 0.778565 0.465020 0.759802 0.122 Uiso 1 1 calc GR . . . .
H57C H 0.725313 0.504729 0.782150 0.122 Uiso 1 1 calc GR . . . .
O56 O 0.8386(6) 0.6551(3) 0.9714(6) 0.067(3) Uani 0.575(14) 1 d . U P R 1
H56 H 0.854480 0.678985 0.955171 0.100 Uiso 0.575(14) 1 calc GR . P R 1
C56 C 0.8408(14) 0.6627(6) 1.0402(9) 0.095(6) Uani 0.575(14) 1 d . U P R 1
H56A H 0.797820 0.686077 1.039452 0.143 Uiso 0.575(14) 1 calc GR . P R 1
H56B H 0.898576 0.673473 1.070709 0.143 Uiso 0.575(14) 1 calc GR . P R 1
H56C H 0.827774 0.634041 1.060815 0.143 Uiso 0.575(14) 1 calc GR . P R 1
O58 O 0.7430(4) 0.32370(19) 0.6577(4) 0.0662(14) Uani 1 1 d D U . . .
H58 H 0.712210 0.317084 0.682862 0.099 Uiso 1 1 calc GR . . . .
C58 C 0.7329(6) 0.3714(3) 0.6385(7) 0.083(3) Uani 1 1 d D U . . .
H58A H 0.754(3) 0.3788(16) 0.598(2) 0.124 Uiso 1 1 d DR . . . .
H58B H 0.765(3) 0.3912(14) 0.6813(16) 0.124 Uiso 1 1 d DR . . . .
H58C H 0.6712(12) 0.3811(13) 0.623(3) 0.124 Uiso 1 1 d DR . . . .
O61 O 1.0255(3) 0.71509(17) 0.7556(3) 0.0545(11) Uani 1 1 d D U . . .
H61 H 1.001745 0.690527 0.761179 0.082 Uiso 1 1 calc DGR . . . .
C61 C 0.9626(5) 0.7526(3) 0.7395(6) 0.068(2) Uani 1 1 d D U . . .
H61A H 0.916498 0.746945 0.692011 0.102 Uiso 1 1 calc GR . . . .
H61B H 0.991548 0.781716 0.737221 0.102 Uiso 1 1 calc GR . . . .
H61C H 0.937781 0.754358 0.778570 0.102 Uiso 1 1 calc GR . . . .
O59 O 0.9018(15) 0.7199(6) 0.9056(7) 0.118(9) Uani 0.425(14) 1 d D U P R 2
H59 H 0.952270 0.709739 0.925769 0.177 Uiso 0.425(14) 1 calc DGR . P R 2
C59 C 0.8411(16) 0.6831(8) 0.8948(15) 0.114(10) Uani 0.425(14) 1 d D U P R 2
H59A H 0.7952(12) 0.681(2) 0.8448(18) 0.170 Uiso 0.425(14) 1 d DR . P R 2
H59B H 0.807(3) 0.6863(19) 0.930(2) 0.170 Uiso 0.425(14) 1 d DR . P R 2
H59C H 0.867(3) 0.6513(11) 0.906(3) 0.170 Uiso 0.425(14) 1 d DR . P R 2
O51 O 0.5868(6) 0.4519(4) 1.1285(4) 0.109(3) Uani 1 1 d . U . . .
H51 H 0.626167 0.463102 1.115525 0.164 Uiso 1 1 calc GR . . . .
C51 C 0.6097(14) 0.4570(7) 1.2075(7) 0.166(8) Uani 1 1 d . U . . .
H51A H 0.558273 0.452051 1.220750 0.249 Uiso 1 1 calc GR . . . .
H51B H 0.632189 0.488042 1.222264 0.249 Uiso 1 1 calc GR . . . .
H51C H 0.654043 0.434314 1.232923 0.249 Uiso 1 1 calc GR . . . .
O63 O 0.8236(9) 0.7677(9) 0.8655(9) 0.131(8) Uani 0.5 1 d . U P S 3
H63 H 0.872000 0.776239 0.891630 0.196 Uiso 0.5 1 d R . P T 3
C63 C 0.7633(13) 0.7768(7) 0.8989(11) 0.081(5) Uani 0.5 1 d . U P S 3
H63A H 0.708524 0.786231 0.861247 0.121 Uiso 0.5 1 calc GR . P S 3
H63B H 0.784819 0.801557 0.935081 0.121 Uiso 0.5 1 calc GR . P S 3
H63C H 0.754101 0.749017 0.923784 0.121 Uiso 0.5 1 calc GR . P S 3
O52 O 0.7318(3) 0.45751(17) 1.0922(3) 0.0567(12) Uani 1 1 d . U . . .
H52 H 0.736223 0.463428 1.051224 0.085 Uiso 1 1 calc GR . . U .
C52 C 0.7789(7) 0.4167(3) 1.1218(6) 0.085(3) Uani 1 1 d . U . V 3
H52A H 0.828159 0.414011 1.104985 0.127 Uiso 1 1 calc GR . . V 3
H52B H 0.740975 0.389939 1.104882 0.127 Uiso 1 1 calc GR . . V 3
H52C H 0.799902 0.418065 1.175837 0.127 Uiso 1 1 calc GR . . V 3
C55 C 0.9684(9) 0.4266(5) 0.8595(9) 0.063(4) Uani 0.5 1 d D U P W 1
H55A H 0.988270 0.411245 0.823355 0.094 Uiso 0.5 1 calc GR . P W 1
H55B H 0.908469 0.417666 0.851190 0.094 Uiso 0.5 1 calc GR . P W 1
H55C H 1.005304 0.417613 0.909486 0.094 Uiso 0.5 1 calc GR . P W 1
O55 O 0.9728(9) 0.4747(5) 0.8517(11) 0.115(6) Uani 0.5 1 d D U P W 1
H55 H 1.004189 0.486229 0.892083 0.172 Uiso 0.5 1 calc GR . P W 1
O62 O 0.7134(5) 0.3206(2) 0.7964(4) 0.0883(19) Uani 1 1 d D U . . .
H62A H 0.704(6) 0.3503(8) 0.797(6) 0.132 Uiso 1 1 d DR . . . .
H62B H 0.726(10) 0.311(3) 0.843(2) 0.132 Uiso 1 1 d DR . . . .
O10' O 0.326(3) 0.5652(16) 0.949(2) 0.032(4) Uani 0.51(5) 1 d D U P A 2
C35' C 0.3304(17) 0.5439(12) 1.0114(18) 0.035(5) Uani 0.51(5) 1 d D U P A 2
O11' O 0.271(3) 0.543(3) 1.035(3) 0.041(3) Uani 0.51(5) 1 d D U P A 2
C36' C 0.4137(18) 0.5203(12) 1.0501(13) 0.059(6) Uani 0.51(5) 1 d D U P A 2
H36M H 0.403681 0.487161 1.051588 0.088 Uiso 0.51(5) 1 calc GR . P A 2
H36N H 0.438756 0.532172 1.100587 0.088 Uiso 0.51(5) 1 calc GR . P A 2
H36O H 0.453632 0.526026 1.023725 0.088 Uiso 0.51(5) 1 calc GR . P A 2
O54A O 0.0589(12) 0.8084(9) -0.0683(9) 0.100(7) Uani 0.375 1 d D U P X 1
H54A H 0.034002 0.791782 -0.046329 0.150 Uiso 0.375 1 calc GR . P X 1
O54B O 0.0086(11) 0.7953(7) -0.0276(9) 0.079(5) Uani 0.375 1 d D U P Y 3
H54B H 0.011118 0.820150 -0.004826 0.119 Uiso 0.375 1 calc GR . P Y 3
C54B C 0.0886(14) 0.7882(6) -0.0401(11) 0.061(5) Uani 0.375 1 d D U P Y 3
H54C H 0.105(2) 0.7563(9) -0.0412(13) 0.092 Uiso 0.375 1 d DR . P Z 3
H54D H 0.1378(19) 0.8051(10) -0.0072(16) 0.092 Uiso 0.375 1 d DR . P A 3
H54E H 0.084(3) 0.8000(13) -0.0907(15) 0.092 Uiso 0.375 1 d DR . P B 3
C54A C 0.1508(15) 0.8068(16) -0.0296(17) 0.138(15) Uani 0.375 1 d D U P X 1
H54F H 0.168(3) 0.8143(17) 0.0231(14) 0.206 Uiso 0.375 1 d DR . P C 1
H54G H 0.183(3) 0.828(4) -0.049(2) 0.206 Uiso 0.375 1 d DR . P D 1
H54H H 0.176(4) 0.776(3) -0.031(5) 0.206 Uiso 0.375 1 d DR . P E 1
H8C H 0.114(10) 0.817(3) 0.200(7) 0.206 Uiso 1 1 d DR . . . .
H9C H 0.1168(19) 0.7597(6) 0.0748(12) 0.206 Uiso 1 1 d DR . . . .

loop_
_atom_site_aniso_label
_atom_site_aniso_U_11
_atom_site_aniso_U_22
_atom_site_aniso_U_33
_atom_site_aniso_U_23
_atom_site_aniso_U_13
_atom_site_aniso_U_12
O1A 0.0258(16) 0.0301(18) 0.047(2) 0.0013(15) 0.0156(15) 0.0035(14)
O2A 0.0270(17) 0.0250(17) 0.0447(19) 0.0050(15) 0.0157(14) 0.0032(14)
O3A 0.0270(17) 0.0281(18) 0.060(2) -0.0052(16) 0.0214(16) 0.0019(14)
O4A 0.0276(17) 0.0221(16) 0.047(2) 0.0005(15) 0.0109(15) 0.0003(13)
O5A 0.0300(17) 0.0221(16) 0.0442(19) 0.0005(14) 0.0181(15) -0.0006(13)
O6A 0.047(2) 0.0269(17) 0.0310(17) 0.0001(14) 0.0113(15) 0.0027(15)
O7A 0.0280(16) 0.0270(17) 0.0345(17) 0.0000(13) 0.0134(14) 0.0023(14)
O8A 0.0379(19) 0.037(2) 0.0392(19) -0.0004(16) 0.0134(16) 0.0027(16)
O9A 0.045(2) 0.0362(19) 0.0276(17) -0.0036(14) 0.0172(15) 0.0040(16)
O10A 0.037(8) 0.035(10) 0.0268(18) -0.003(4) 0.014(4) 0.004(6)
O11A 0.048(10) 0.048(3) 0.028(3) -0.001(2) 0.016(7) 0.003(10)
O12A 0.077(3) 0.048(2) 0.040(2) -0.0076(19) 0.026(2) -0.008(2)
N1A 0.029(2) 0.0215(19) 0.034(2) 0.0000(16) 0.0154(17) 0.0019(16)
N2A 0.028(2) 0.023(2) 0.041(2) 0.0023(17) 0.0142(17) -0.0001(17)
C1A 0.028(2) 0.025(2) 0.029(2) 0.0000(18) 0.0114(18) 0.0029(18)
C2A 0.028(2) 0.022(2) 0.027(2) 0.0002(17) 0.0105(18) 0.0023(18)
C3A 0.026(2) 0.027(2) 0.022(2) 0.0011(17) 0.0074(17) -0.0009(18)
C4A 0.026(2) 0.025(2) 0.026(2) -0.0016(17) 0.0120(17) 0.0051(18)
C5A 0.029(2) 0.026(2) 0.026(2) -0.0038(17) 0.0110(18) 0.0011(19)
C6A 0.034(2) 0.021(2) 0.035(2) -0.0032(18) 0.016(2) 0.0001(19)
C7A 0.033(2) 0.025(2) 0.044(3) -0.008(2) 0.022(2) -0.0051(19)
C8A 0.026(2) 0.028(2) 0.036(2) -0.0058(19) 0.0146(19) 0.0012(19)
C9A 0.025(2) 0.024(2) 0.030(2) -0.0014(18) 0.0107(18) 0.0022(18)
C10A 0.026(2) 0.023(2) 0.025(2) -0.0025(17) 0.0105(17) 0.0010(17)
C11A 0.030(2) 0.022(2) 0.026(2) -0.0042(17) 0.0118(18) 0.0013(18)
C12A 0.033(2) 0.021(2) 0.034(2) 0.0016(18) 0.0149(19) 0.0022(18)
C13A 0.036(3) 0.021(2) 0.036(3) -0.0035(19) 0.014(2) -0.0017(19)
C14A 0.037(3) 0.027(3) 0.073(4) -0.004(3) 0.031(3) -0.003(2)
C15A 0.018(2) 0.024(2) 0.033(2) -0.0016(18) 0.0076(17) 0.0013(17)
C16A 0.029(2) 0.020(2) 0.034(2) 0.0026(18) 0.0140(19) 0.0008(18)
C17A 0.040(3) 0.022(2) 0.036(2) 0.0021(19) 0.016(2) 0.002(2)
C18A 0.034(3) 0.027(2) 0.038(3) 0.001(2) 0.013(2) -0.005(2)
C19A 0.047(3) 0.030(3) 0.041(3) -0.003(2) 0.011(2) -0.006(2)
C20A 0.048(3) 0.042(3) 0.039(3) -0.002(2) 0.005(2) -0.013(3)
C21A 0.039(3) 0.034(3) 0.035(3) -0.003(2) 0.014(2) -0.007(2)
C22A 0.043(3) 0.045(3) 0.032(3) -0.004(2) 0.010(2) -0.007(2)
C23A 0.034(2) 0.042(3) 0.028(2) 0.002(2) 0.012(2) 0.008(2)
C24A 0.038(3) 0.039(3) 0.031(2) -0.002(2) 0.014(2) 0.004(2)
C25A 0.040(3) 0.035(3) 0.028(2) -0.004(2) 0.012(2) 0.007(2)
C26A 0.045(3) 0.035(3) 0.028(2) -0.004(2) 0.011(2) 0.003(2)
C27A 0.055(3) 0.040(3) 0.031(3) -0.005(2) 0.012(2) -0.001(3)
C28A 0.057(3) 0.038(3) 0.036(3) -0.008(2) 0.014(3) 0.000(3)
C29A 0.051(3) 0.029(3) 0.034(3) 0.000(2) 0.011(2) -0.003(2)
C30A 0.031(2) 0.026(2) 0.045(3) 0.000(2) 0.008(2) 0.004(2)
C31A 0.040(3) 0.076(5) 0.052(4) 0.021(3) 0.006(3) -0.017(3)
C32A 0.049(3) 0.048(3) 0.039(3) -0.002(3) 0.007(3) -0.010(3)
C33A 0.056(3) 0.050(4) 0.041(3) -0.007(3) 0.027(3) 0.003(3)
C34A 0.043(3) 0.046(3) 0.035(3) -0.004(2) 0.010(2) 0.005(3)
C35A 0.041(8) 0.037(12) 0.026(6) -0.012(7) 0.012(6) -0.001(7)
C36A 0.039(7) 0.067(14) 0.027(6) 0.006(7) 0.011(5) 0.015(8)
O1B 0.0236(16) 0.040(2) 0.046(2) -0.0038(16) 0.0144(15) 0.0054(15)
O2B 0.0221(16) 0.0305(18) 0.0381(18) 0.0021(14) 0.0082(13) 0.0028(14)
O3B 0.0290(18) 0.040(2) 0.060(3) 0.0011(18) 0.0218(18) 0.0022(16)
O4B 0.0243(16) 0.0313(18) 0.043(2) -0.0021(15) 0.0105(14) 0.0001(14)
O5B 0.0264(17) 0.0280(18) 0.064(2) -0.0022(17) 0.0131(17) -0.0020(14)
O6B 0.0246(16) 0.0341(18) 0.0293(16) -0.0029(13) 0.0099(13) 0.0033(14)
O7B 0.041(2) 0.048(2) 0.044(2) -0.0043(18) 0.0099(17) -0.0065(18)
O8B 0.041(2) 0.049(2) 0.045(2) -0.0065(19) -0.0073(18) 0.0062(19)
O9B 0.051(2) 0.077(3) 0.030(2) -0.013(2) 0.0045(18) 0.001(2)
O10B 0.056(3) 0.096(4) 0.065(3) -0.021(3) -0.008(3) 0.007(3)
O11B 0.061(3) 0.072(4) 0.095(4) 0.020(3) 0.029(3) 0.019(3)
O12B 0.043(2) 0.042(2) 0.041(2) 0.0000(17) 0.0017(17) -0.0085(18)
N1B 0.020(2) 0.032(2) 0.033(2) -0.0045(18) 0.0035(18) 0.0047(17)
N2B 0.0218(18) 0.025(2) 0.039(2) -0.0037(16) 0.0110(16) 0.0004(15)
C1B 0.021(2) 0.034(3) 0.032(2) 0.0012(19) 0.0058(18) 0.0020(19)
C2B 0.029(2) 0.028(2) 0.028(2) -0.0033(18) 0.0070(18) -0.0002(19)
C3B 0.022(2) 0.034(2) 0.025(2) -0.0028(19) 0.0045(17) 0.0000(19)
C4B 0.027(2) 0.031(2) 0.025(2) 0.0008(18) 0.0113(18) 0.0019(19)
C5B 0.022(2) 0.029(2) 0.038(3) 0.004(2) 0.0064(19) 0.0018(19)
C6B 0.025(2) 0.029(2) 0.050(3) 0.001(2) 0.005(2) 0.001(2)
C7B 0.023(2) 0.033(3) 0.053(3) 0.005(2) 0.009(2) -0.002(2)
C8B 0.024(2) 0.036(3) 0.045(3) 0.004(2) 0.008(2) 0.006(2)
C9B 0.023(2) 0.036(3) 0.034(2) 0.001(2) 0.0080(19) 0.0044(19)
C10B 0.023(2) 0.031(2) 0.030(2) 0.0005(19) 0.0025(18) 0.0007(19)
C11B 0.023(2) 0.032(3) 0.034(2) 0.000(2) 0.0001(18) 0.0017(19)
C12B 0.024(2) 0.034(3) 0.042(3) -0.001(2) 0.005(2) -0.001(2)
C13B 0.038(3) 0.028(2) 0.042(3) 0.000(2) 0.017(2) -0.004(2)
C14B 0.028(3) 0.037(3) 0.088(5) 0.002(3) 0.025(3) 0.000(2)
C15B 0.022(2) 0.032(2) 0.032(2) -0.0046(19) 0.0110(18) -0.0021(19)
C16B 0.023(2) 0.034(3) 0.039(3) -0.008(2) 0.0085(19) 0.003(2)
C17B 0.030(2) 0.031(3) 0.040(3) -0.005(2) 0.005(2) 0.002(2)
C18B 0.029(2) 0.035(3) 0.036(3) -0.003(2) 0.006(2) 0.004(2)
C19B 0.041(3) 0.042(3) 0.041(3) 0.001(2) 0.001(2) -0.001(3)
C20B 0.044(3) 0.054(4) 0.041(3) 0.006(3) 0.009(2) -0.009(3)
C21B 0.035(3) 0.047(3) 0.039(3) 0.003(2) 0.008(2) 0.000(2)
C22B 0.048(3) 0.061(4) 0.033(3) 0.004(3) 0.010(2) 0.002(3)
C23B 0.046(3) 0.062(4) 0.031(3) -0.001(2) 0.007(2) 0.009(3)
C24B 0.046(3) 0.059(4) 0.027(2) -0.002(2) 0.006(2) 0.017(3)
C25B 0.045(3) 0.059(3) 0.024(2) -0.005(2) 0.003(2) 0.014(3)
C26B 0.068(4) 0.052(4) 0.031(3) -0.006(3) 0.002(3) 0.013(3)
C27B 0.046(3) 0.065(4) 0.038(3) 0.002(3) 0.013(2) 0.015(3)
C28B 0.045(3) 0.050(3) 0.044(3) -0.006(3) 0.009(3) 0.001(3)
C29B 0.034(3) 0.050(3) 0.054(3) -0.010(3) 0.009(2) 0.000(3)
C30B 0.041(3) 0.040(3) 0.039(3) -0.006(2) 0.015(2) 0.013(2)
C31B 0.050(4) 0.101(7) 0.056(4) -0.010(4) 0.016(3) -0.026(4)
C32B 0.065(4) 0.072(5) 0.038(3) 0.006(3) 0.010(3) -0.005(4)
C33B 0.052(4) 0.060(4) 0.051(4) -0.017(3) 0.003(3) 0.017(3)
C35B 0.064(4) 0.050(4) 0.042(3) 0.002(3) 0.002(3) 0.006(3)
C36B 0.099(7) 0.104(7) 0.042(4) -0.023(4) 0.001(4) -0.015(6)
C34B 0.183(11) 0.051(4) 0.038(4) 0.004(3) 0.027(5) -0.008(6)
O1C 0.0308(17) 0.0257(17) 0.049(2) 0.0005(15) 0.0198(15) -0.0053(14)
O2C 0.0244(16) 0.0330(18) 0.052(2) -0.0094(16) 0.0220(15) -0.0052(15)
O3C 0.0293(17) 0.0314(19) 0.062(2) -0.0031(17) 0.0228(17) -0.0073(15)
O4C 0.0263(16) 0.0308(18) 0.0398(18) -0.0079(15) 0.0181(14) -0.0037(14)
O5C 0.0361(18) 0.047(2) 0.0334(18) -0.0071(16) 0.0200(15) 0.0044(16)
O6C 0.0282(17) 0.0352(19) 0.0411(19) -0.0070(15) 0.0211(15) -0.0034(14)
O7C 0.0264(16) 0.0262(17) 0.0349(17) 0.0020(14) 0.0115(14) -0.0005(13)
O8C 0.066(3) 0.056(3) 0.063(3) 0.014(2) 0.036(2) 0.005(2)
O9C 0.121(5) 0.054(3) 0.050(3) 0.024(2) 0.041(3) 0.030(3)
O10C 0.067(3) 0.060(3) 0.0292(19) 0.0036(18) 0.0203(18) 0.014(2)
O11C 0.058(3) 0.084(3) 0.037(2) 0.014(2) 0.021(2) 0.021(3)
O12C 0.058(3) 0.074(3) 0.031(2) 0.005(2) 0.0186(19) 0.002(2)
N1C 0.031(2) 0.0218(19) 0.039(2) 0.0049(17) 0.0181(17) 0.0010(16)
N2C 0.0227(19) 0.023(2) 0.039(2) -0.0023(17) 0.0144(17) -0.0010(17)
C1C 0.026(2) 0.026(2) 0.031(2) 0.0061(18) 0.0124(18) -0.0024(19)
C2C 0.026(2) 0.024(2) 0.031(2) 0.0027(18) 0.0115(18) 0.0008(18)
C3C 0.024(2) 0.028(2) 0.026(2) 0.0033(17) 0.0114(17) 0.0012(18)
C4C 0.023(2) 0.025(2) 0.025(2) -0.0007(17) 0.0113(17) -0.0028(18)
C5C 0.022(2) 0.033(2) 0.026(2) 0.0043(18) 0.0101(17) 0.0015(18)
C6C 0.029(2) 0.031(2) 0.028(2) -0.0001(18) 0.0139(19) 0.0027(19)
C7C 0.022(2) 0.037(3) 0.042(3) 0.001(2) 0.014(2) -0.0049(19)
C8C 0.025(2) 0.032(2) 0.040(3) 0.001(2) 0.015(2) -0.0047(19)
C9C 0.023(2) 0.029(2) 0.030(2) 0.0026(18) 0.0088(18) -0.0017(18)
C10C 0.023(2) 0.027(2) 0.028(2) 0.0007(18) 0.0116(17) -0.0031(18)
C11C 0.021(2) 0.033(2) 0.025(2) -0.0004(18) 0.0109(17) 0.0043(18)
C12C 0.024(2) 0.035(3) 0.030(2) -0.0033(19) 0.0143(18) -0.0004(19)
C13C 0.028(2) 0.034(3) 0.040(3) -0.006(2) 0.020(2) 0.002(2)
C14C 0.026(2) 0.043(3) 0.060(3) -0.001(3) 0.023(2) -0.002(2)
C15C 0.022(2) 0.024(2) 0.036(2) 0.0024(18) 0.0117(18) -0.0017(18)
C16C 0.030(2) 0.023(2) 0.043(3) 0.0015(19) 0.021(2) -0.0018(19)
C17C 0.030(2) 0.019(2) 0.048(3) 0.0022(19) 0.018(2) 0.0034(19)
C18C 0.034(2) 0.022(2) 0.044(3) -0.0014(19) 0.016(2) 0.0029(19)
C19C 0.039(3) 0.020(2) 0.052(3) 0.003(2) 0.020(2) 0.003(2)
C20C 0.039(3) 0.031(3) 0.045(3) 0.003(2) 0.010(2) 0.007(2)
C21C 0.049(3) 0.041(3) 0.045(3) 0.005(2) 0.016(3) 0.013(3)
C22C 0.067(4) 0.053(4) 0.038(3) 0.003(3) 0.011(3) 0.029(3)
C23C 0.086(5) 0.055(4) 0.037(3) 0.010(3) 0.019(3) 0.033(4)
C24C 0.058(3) 0.046(3) 0.033(3) 0.009(2) 0.019(3) 0.017(3)
C25C 0.065(4) 0.047(3) 0.034(3) 0.011(2) 0.022(3) 0.013(3)
C26C 0.061(4) 0.051(3) 0.034(3) 0.010(2) 0.026(3) 0.016(3)
C27C 0.052(3) 0.057(4) 0.036(3) -0.001(3) 0.022(3) 0.006(3)
C28C 0.043(3) 0.053(3) 0.033(3) -0.004(2) 0.019(2) 0.002(3)
C29C 0.042(3) 0.062(3) 0.032(3) -0.003(2) 0.022(2) 0.005(3)
C30C 0.031(2) 0.026(2) 0.047(3) 0.000(2) 0.017(2) 0.002(2)
C31C 0.048(3) 0.042(3) 0.053(3) -0.007(3) 0.013(3) -0.007(3)
C32C 0.096(6) 0.086(6) 0.047(4) 0.000(4) -0.002(4) 0.048(5)
C33C 0.052(3) 0.047(3) 0.039(3) 0.003(2) 0.019(3) 0.012(3)
C35C 0.056(4) 0.073(4) 0.038(3) 0.013(3) 0.027(3) 0.023(3)
C36C 0.067(5) 0.093(5) 0.040(3) 0.000(3) 0.020(3) 0.007(4)
C34C 0.068(4) 0.069(4) 0.032(3) 0.001(3) 0.013(3) 0.024(4)
O1D 0.0262(16) 0.0249(17) 0.052(2) 0.0051(15) 0.0144(15) -0.0006(14)
O2D 0.0219(15) 0.0239(16) 0.0335(17) -0.0012(13) 0.0123(13) -0.0006(13)
O3D 0.0270(17) 0.0250(18) 0.064(3) 0.0055(17) 0.0205(17) -0.0009(15)
O4D 0.0212(15) 0.0252(16) 0.0329(17) 0.0007(13) 0.0089(13) -0.0017(13)
O5D 0.0243(16) 0.0324(18) 0.0345(17) 0.0019(14) 0.0059(13) 0.0025(14)
O6D 0.0191(15) 0.0244(17) 0.0455(19) 0.0024(14) 0.0120(14) 0.0043(13)
O7D 0.0243(16) 0.0275(17) 0.0340(17) -0.0031(14) 0.0090(13) 0.0002(13)
O8D 0.039(2) 0.075(3) 0.047(2) -0.011(2) 0.001(2) 0.015(2)
O9D 0.051(3) 0.070(3) 0.050(3) -0.013(2) 0.000(2) 0.020(2)
O10D 0.063(3) 0.061(3) 0.0215(18) 0.0041(17) 0.0096(17) 0.012(2)
O11D 0.058(3) 0.112(5) 0.049(3) 0.010(3) -0.007(2) -0.011(3)
O12D 0.040(2) 0.051(2) 0.046(2) -0.0132(19) 0.0100(18) -0.0038(18)
N1D 0.0236(19) 0.0238(19) 0.033(2) -0.0035(17) 0.0071(16) 0.0021(16)
N2D 0.0230(19) 0.023(2) 0.037(2) 0.0016(17) 0.0134(16) 0.0035(17)
C1D 0.025(2) 0.026(2) 0.034(2) 0.0015(19) 0.0098(18) 0.0024(19)
C2D 0.022(2) 0.026(2) 0.028(2) -0.0016(17) 0.0091(17) 0.0011(18)
C3D 0.0179(19) 0.027(2) 0.024(2) -0.0011(17) 0.0064(16) 0.0011(17)
C4D 0.023(2) 0.027(2) 0.0199(19) 0.0034(17) 0.0084(16) 0.0006(18)
C5D 0.021(2) 0.030(2) 0.024(2) 0.0007(18) 0.0083(16) -0.0009(18)
C6D 0.021(2) 0.025(2) 0.032(2) -0.0014(18) 0.0074(17) 0.0026(18)
C7D 0.024(2) 0.030(2) 0.040(3) 0.000(2) 0.016(2) -0.0016(19)
C8D 0.024(2) 0.027(2) 0.038(3) 0.0015(19) 0.0147(19) -0.0033(18)
C9D 0.023(2) 0.027(2) 0.029(2) 0.0012(17) 0.0116(17) 0.0024(18)
C10D 0.021(2) 0.025(2) 0.022(2) 0.0009(17) 0.0077(16) -0.0009(17)
C11D 0.019(2) 0.024(2) 0.028(2) -0.0015(17) 0.0084(17) 0.0001(17)
C12D 0.016(2) 0.028(2) 0.034(2) 0.0030(18) 0.0067(17) 0.0017(17)
C13D 0.023(2) 0.028(2) 0.037(2) 0.0020(19) 0.0147(19) 0.0030(18)
C14D 0.025(2) 0.033(3) 0.063(4) 0.002(2) 0.021(2) -0.001(2)
C15D 0.021(2) 0.026(2) 0.033(2) -0.0015(18) 0.0094(18) 0.0005(18)
C16D 0.022(2) 0.025(2) 0.037(2) -0.0040(19) 0.0042(18) 0.0042(18)
C17D 0.025(2) 0.031(3) 0.041(3) -0.009(2) 0.0021(19) 0.009(2)
C18D 0.030(2) 0.038(3) 0.039(3) -0.008(2) 0.005(2) 0.008(2)
C19D 0.035(3) 0.050(3) 0.040(3) -0.011(2) 0.005(2) 0.012(2)
C20D 0.043(3) 0.077(5) 0.036(3) -0.008(3) 0.012(2) 0.018(3)
C21D 0.046(3) 0.066(4) 0.032(3) -0.007(3) 0.014(2) 0.016(3)
C22D 0.061(4) 0.105(6) 0.032(3) 0.005(3) 0.022(3) 0.037(4)
C23D 0.054(3) 0.081(5) 0.034(3) 0.009(3) 0.022(3) 0.029(3)
C24D 0.048(3) 0.055(3) 0.036(3) 0.007(2) 0.020(2) 0.005(3)
C25D 0.040(3) 0.053(3) 0.026(2) 0.006(2) 0.012(2) 0.009(2)
C26D 0.037(3) 0.047(3) 0.025(2) 0.005(2) 0.007(2) 0.004(2)
C27D 0.040(3) 0.055(3) 0.028(2) 0.001(2) 0.005(2) 0.009(3)
C28D 0.035(3) 0.046(3) 0.029(2) 0.001(2) 0.003(2) 0.003(2)
C29D 0.028(2) 0.038(3) 0.031(2) 0.000(2) 0.0003(19) 0.002(2)
C30D 0.027(2) 0.025(2) 0.046(3) -0.003(2) 0.008(2) 0.006(2)
C31D 0.055(4) 0.106(7) 0.051(4) 0.005(4) 0.010(3) 0.002(4)
C32D 0.105(7) 0.164(11) 0.039(4) -0.006(5) 0.024(4) 0.078(8)
C33D 0.048(4) 0.081(5) 0.078(5) 0.024(4) 0.035(4) 0.007(3)
C35D 0.051(3) 0.073(4) 0.031(3) 0.003(3) 0.009(2) 0.016(3)
C36D 0.092(6) 0.082(5) 0.033(3) 0.005(3) 0.009(3) 0.029(5)
C34D 0.038(3) 0.041(3) 0.028(2) 0.001(2) 0.007(2) 0.006(2)
O50 0.100(8) 0.133(10) 0.118(9) 0.024(8) 0.017(7) 0.048(7)
C50 0.23(3) 0.17(2) 0.15(2) 0.044(16) 0.087(19) 0.12(2)
O53 0.044(2) 0.071(3) 0.042(2) -0.008(2) 0.0053(18) -0.015(2)
C53 0.050(4) 0.068(5) 0.063(4) 0.008(4) 0.012(3) -0.002(3)
O60 0.082(4) 0.102(5) 0.073(4) 0.015(3) 0.033(3) -0.013(4)
C60 0.113(9) 0.120(9) 0.077(7) 0.033(6) -0.006(6) -0.040(7)
O57 0.049(2) 0.067(3) 0.045(2) -0.009(2) 0.0023(19) -0.001(2)
C57 0.057(4) 0.123(8) 0.054(4) 0.004(5) 0.008(3) -0.020(5)
O56 0.055(5) 0.062(6) 0.076(6) 0.015(5) 0.015(4) -0.014(4)
C56 0.136(15) 0.075(10) 0.067(7) 0.025(7) 0.025(8) -0.061(10)
O58 0.062(3) 0.060(3) 0.091(4) -0.019(3) 0.043(3) -0.008(2)
C58 0.057(5) 0.051(4) 0.150(9) -0.021(5) 0.049(5) -0.009(4)
O61 0.058(3) 0.054(3) 0.057(3) -0.005(2) 0.026(2) -0.019(2)
C61 0.053(4) 0.065(5) 0.098(6) -0.009(4) 0.042(4) 0.002(3)
O59 0.21(2) 0.112(13) 0.033(6) -0.007(7) 0.042(9) -0.105(14)
C59 0.12(2) 0.099(18) 0.13(2) -0.011(17) 0.049(19) -0.037(15)
O51 0.120(6) 0.148(8) 0.077(4) 0.015(4) 0.055(4) 0.047(6)
C51 0.241(19) 0.208(18) 0.075(7) 0.035(9) 0.089(10) 0.104(16)
O63 0.068(8) 0.25(2) 0.082(9) 0.041(12) 0.038(7) 0.041(11)
C63 0.076(11) 0.086(12) 0.077(11) 0.003(9) 0.021(8) -0.011(9)
O52 0.065(3) 0.053(3) 0.042(2) 0.0045(19) 0.006(2) 0.011(2)
C52 0.089(6) 0.074(6) 0.077(6) 0.020(5) 0.009(5) 0.027(5)
C55 0.040(7) 0.078(9) 0.070(9) -0.014(8) 0.020(6) 0.003(7)
O55 0.066(8) 0.105(9) 0.185(17) -0.084(10) 0.060(9) -0.022(7)
O62 0.084(4) 0.080(4) 0.091(5) 0.007(4) 0.018(4) 0.011(4)
O10' 0.037(8) 0.035(10) 0.0268(18) -0.003(4) 0.014(4) 0.004(6)
C35' 0.050(9) 0.035(12) 0.024(6) -0.003(7) 0.017(7) 0.000(9)
O11' 0.048(10) 0.048(3) 0.028(3) -0.001(2) 0.016(7) 0.003(10)
C36' 0.060(11) 0.072(15) 0.053(9) 0.021(10) 0.031(8) 0.014(10)
O54A 0.104(12) 0.155(19) 0.065(9) 0.051(11) 0.059(9) 0.095(13)
O54B 0.097(10) 0.095(12) 0.061(9) 0.039(9) 0.046(8) 0.052(9)
C54B 0.083(14) 0.045(10) 0.069(13) -0.003(9) 0.042(12) 0.005(10)
C54A 0.116(17) 0.22(4) 0.073(17) -0.04(2) 0.027(15) 0.05(2)

loop_
_atom_type_symbol
_atom_type_description
_atom_type_scat_dispersion_real
_atom_type_scat_dispersion_imag
_atom_type_scat_source
C C 0.0181 0.0091 'International Tables Vol C Tables 4.2.6.8 and 6.1.1.4'
H H 0.0000 0.0000 'International Tables Vol C Tables 4.2.6.8 and 6.1.1.4'
N N 0.0311 0.0180 'International Tables Vol C Tables 4.2.6.8 and 6.1.1.4'
O O 0.0492 0.0322 'International Tables Vol C Tables 4.2.6.8 and 6.1.1.4'

loop_
_geom_angle_atom_site_label_1
_geom_angle_atom_site_label_2
_geom_angle_atom_site_label_3
_geom_angle
C8A O3A H3A 109.5
C6A O5A C12A 108.3(4)
C29A O6A C12A 117.7(4)
C21A O8A H8A 109.5
C23A O9A H9A 109.5
C35A O10A C25A 116(3)
C27A O12A H12A 109(6)
C2A N1A H1A 120(4)
C15A N1A H1A 111(4)
C15A N1A C2A 125.0(4)
H2AA N2A H2AB 111(6)
C3A N2A H2AA 127(4)
C3A N2A H2AB 122(4)
O1A C1A C2A 120.4(4)
O1A C1A C9A 119.8(4)
C2A C1A C9A 119.7(4)
N1A C2A C1A 116.4(4)
C3A C2A N1A 121.6(4)
C3A C2A C1A 121.9(4)
N2A C3A C2A 126.3(5)
N2A C3A C4A 114.2(4)
C2A C3A C4A 119.3(4)
O2A C4A C3A 118.0(4)
O2A C4A C10A 122.9(4)
C10A C4A C3A 119.0(4)
C6A C5A C10A 117.8(4)
C6A C5A C11A 106.7(4)
C10A C5A C11A 135.1(4)
O5A C6A C5A 114.7(4)
O5A C6A C7A 119.5(5)
C7A C6A C5A 125.8(5)
C6A C7A C8A 115.8(5)
C6A C7A C14A 122.4(5)
C8A C7A C14A 121.7(5)
O3A C8A C7A 117.2(4)
O3A C8A C9A 121.4(4)
C7A C8A C9A 121.4(4)
C8A C9A C1A 118.7(4)
C10A C9A C1A 120.7(4)
C10A C9A C8A 120.4(4)
C5A C10A C4A 122.3(4)
C9A C10A C4A 118.8(4)
C9A C10A C5A 118.8(4)
O4A C11A C5A 134.1(5)
O4A C11A C12A 121.3(4)
C5A C11A C12A 104.6(4)
O5A C12A C11A 105.6(4)
O5A C12A C13A 109.3(4)
O6A C12A O5A 110.2(4)
O6A C12A C11A 112.3(4)
O6A C12A C13A 106.7(4)
C13A C12A C11A 112.8(4)
C12A C13A H13A 109.5
C12A C13A H13B 109.5
C12A C13A H13C 109.5
H13A C13A H13B 109.5
H13A C13A H13C 109.5
H13B C13A H13C 109.5
C7A C14A H14A 109.5
C7A C14A H14B 109.5
C7A C14A H14C 109.5
H14A C14A H14B 109.5
H14A C14A H14C 109.5
H14B C14A H14C 109.5
O7A C15A N1A 123.4(4)
O7A C15A C16A 122.7(4)
N1A C15A C16A 113.9(4)
C15A C16A C30A 114.5(4)
C17A C16A C15A 122.0(4)
C17A C16A C30A 123.5(5)
C16A C17A H17A 116.8
C16A C17A C18A 126.3(5)
C18A C17A H17A 116.8
C17A C18A H18A 117.8
C19A C18A C17A 124.3(5)
C19A C18A H18A 117.8
C18A C19A H19A 118.5
C18A C19A C20A 123.0(6)
C20A C19A H19A 118.5
C19A C20A H20A 108.3
C19A C20A C21A 110.0(5)
C19A C20A C31A 110.9(5)
C21A C20A H20A 108.3
C31A C20A H20A 108.3
C31A C20A C21A 111.1(6)
O8A C21A C20A 110.8(5)
O8A C21A H21A 107.7
O8A C21A C22A 107.8(4)
C20A C21A H21A 107.7
C22A C21A C20A 114.8(5)
C22A C21A H21A 107.7
C21A C22A H22A 106.8
C21A C22A C23A 113.2(5)
C21A C22A C32A 112.8(5)
C23A C22A H22A 106.8
C23A C22A C32A 110.0(5)
C32A C22A H22A 106.8
O9A C23A C22A 110.9(4)
O9A C23A H23A 106.9
O9A C23A C24A 109.8(4)
C22A C23A H23A 106.9
C22A C23A C24A 114.9(4)
C24A C23A H23A 106.9
C23A C24A H24A 107.9
C25A C24A C23A 109.2(4)
C25A C24A H24A 107.9
C33A C24A C23A 110.6(5)
C33A C24A H24A 107.9
C33A C24A C25A 113.2(5)
O10A C25A C24A 101.5(17)
O10A C25A H25A 109.4
O10A C25A C26A 113(2)
C24A C25A H25A 109.4
C24A C25A C26A 114.2(4)
C26A C25A H25A 109.4
C25A C26A H26A 108.2
C27A C26A C25A 112.2(4)
C27A C26A H26A 108.2
C34A C26A C25A 109.0(4)
C34A C26A H26A 108.2
C34A C26A C27A 111.0(5)
O12A C27A C26A 111.9(5)
O12A C27A H27A 108.4
O12A C27A C28A 108.5(5)
C26A C27A H27A 108.4
C28A C27A C26A 111.0(5)
C28A C27A H27A 108.4
C27A C28A H28A 119.8
C29A C28A C27A 120.4(6)
C29A C28A H28A 119.8
O6A C29A H29A 116.7
C28A C29A O6A 126.6(5)
C28A C29A H29A 116.7
C16A C30A H30A 109.5
C16A C30A H30B 109.5
C16A C30A H30C 109.5
H30A C30A H30B 109.5
H30A C30A H30C 109.5
H30B C30A H30C 109.5
C20A C31A H31A 109.5
C20A C31A H31B 109.5
C20A C31A H31C 109.5
H31A C31A H31B 109.5
H31A C31A H31C 109.5
H31B C31A H31C 109.5
C22A C32A H32A 109.5
C22A C32A H32B 109.5
C22A C32A H32C 109.5
H32A C32A H32B 109.5
H32A C32A H32C 109.5
H32B C32A H32C 109.5
C24A C33A H33A 109.5
C24A C33A H33B 109.5
C24A C33A H33C 109.5
H33A C33A H33B 109.5
H33A C33A H33C 109.5
H33B C33A H33C 109.5
C26A C34A H34A 109.5
C26A C34A H34B 109.5
C26A C34A H34C 109.5
H34A C34A H34B 109.5
H34A C34A H34C 109.5
H34B C34A H34C 109.5
O10A C35A C36A 112(3)
O11A C35A O10A 124(3)
O11A C35A C36A 124(3)
C35A C36A H36A 109.5
C35A C36A H36B 109.5
C35A C36A H36C 109.5
H36A C36A H36B 109.5
H36A C36A H36C 109.5
H36B C36A H36C 109.5
C8B O3B H3B 109.5
C6B O5B C12B 108.3(4)
C21B O7B H7B 109.5
C23B O8B H8B 109.5
C35B O9B C25B 117.0(6)
C27B O11B H11B 109.5
C12B O12B C29B 112.5(5)
C2B N1B H1B 113(5)
C15B N1B H1B 120(5)
C15B N1B C2B 125.4(5)
H2BA N2B H2BB 120.0
C3B N2B H2BA 120.0
C3B N2B H2BB 120.0
O1B C1B C2B 120.3(5)
O1B C1B C9B 119.3(5)
C2B C1B C9B 120.2(4)
N1B C2B C1B 118.0(4)
C3B C2B N1B 120.6(5)
C3B C2B C1B 121.4(5)
N2B C3B C2B 126.2(5)
N2B C3B C4B 115.3(4)
C2B C3B C4B 118.5(5)
O2B C4B C3B 119.9(4)
O2B C4B C10B 121.9(5)
C10B C4B C3B 118.1(4)
C6B C5B C10B 118.2(5)
C6B C5B C11B 106.9(5)
C10B C5B C11B 133.9(5)
O5B C6B C5B 113.9(5)
O5B C6B C7B 120.9(5)
C7B C6B C5B 125.0(5)
C6B C7B C8B 115.5(5)
C6B C7B C14B 122.9(5)
C8B C7B C14B 121.6(5)
O3B C8B C7B 117.2(5)
O3B C8B C9B 120.8(5)
C7B C8B C9B 122.0(5)
C8B C9B C1B 120.7(5)
C10B C9B C1B 119.4(5)
C10B C9B C8B 119.8(5)
C5B C10B C4B 122.1(5)
C9B C10B C4B 118.7(5)
C9B C10B C5B 119.2(5)
O4B C11B C5B 132.3(5)
O4B C11B C12B 121.6(5)
C5B C11B C12B 105.6(4)
O5B C12B C11B 104.8(4)
O5B C12B C13B 110.1(5)
O12B C12B O5B 108.6(4)
O12B C12B C11B 110.9(5)
O12B C12B C13B 108.7(5)
C13B C12B C11B 113.5(4)
C12B C13B H13D 109.5
C12B C13B H13E 109.5
C12B C13B H13F 109.5
H13D C13B H13E 109.5
H13D C13B H13F 109.5
H13E C13B H13F 109.5
C7B C14B H14D 109.5
C7B C14B H14E 109.5
C7B C14B H14F 109.5
H14D C14B H14E 109.5
H14D C14B H14F 109.5
H14E C14B H14F 109.5
O6B C15B N1B 122.2(5)
O6B C15B C16B 122.7(4)
N1B C15B C16B 115.1(4)
C15B C16B C30B 112.2(5)
C17B C16B C15B 125.0(5)
C17B C16B C30B 122.7(5)
C16B C17B H17B 115.9
C16B C17B C18B 128.2(5)
C18B C17B H17B 115.9
C17B C18B H18B 119.2
C19B C18B C17B 121.5(5)
C19B C18B H18B 119.2
C18B C19B H19B 117.2
C18B C19B C20B 125.6(6)
C20B C19B H19B 117.2
C19B C20B H20B 108.2
C19B C20B C21B 111.5(5)
C19B C20B C31B 110.3(5)
C21B C20B H20B 108.2
C21B C20B C31B 110.4(6)
C31B C20B H20B 108.2
O7B C21B C20B 109.5(5)
O7B C21B H21B 107.4
O7B C21B C22B 109.4(5)
C20B C21B H21B 107.4
C22B C21B C20B 115.3(5)
C22B C21B H21B 107.4
C21B C22B H22B 107.1
C21B C22B C23B 111.7(5)
C23B C22B H22B 107.1
C32B C22B C21B 113.6(6)
C32B C22B H22B 107.1
C32B C22B C23B 110.0(5)
O8B C23B C22B 110.4(5)
O8B C23B H23B 107.5
O8B C23B C24B 109.2(6)
C22B C23B H23B 107.5
C22B C23B C24B 114.4(5)
C24B C23B H23B 107.5
C23B C24B H24B 106.8
C25B C24B C23B 111.5(5)
C25B C24B H24B 106.8
C33B C24B C23B 110.8(6)
C33B C24B H24B 106.8
C33B C24B C25B 113.8(5)
O9B C25B C24B 106.5(5)
O9B C25B H25B 109.1
O9B C25B C26B 108.5(5)
C24B C25B H25B 109.1
C26B C25B C24B 114.5(5)
C26B C25B H25B 109.1
C25B C26B H26B 106.5
C25B C26B C27B 111.4(5)
C25B C26B C34B 112.1(6)
C27B C26B H26B 106.5
C34B C26B H26B 106.5
C34B C26B C27B 113.3(7)
O11B C27B C26B 106.2(6)
O11B C27B H27B 108.8
O11B C27B C28B 114.0(6)
C26B C27B H27B 108.8
C28B C27B C26B 110.0(5)
C28B C27B H27B 108.8
C27B C28B H28B 118.0
C29B C28B C27B 124.1(7)
C29B C28B H28B 118.0
O12B C29B H29B 119.4
C28B C29B O12B 121.2(6)
C28B C29B H29B 119.4
C16B C30B H30D 109.5
C16B C30B H30E 109.5
C16B C30B H30F 109.5
H30D C30B H30E 109.5
H30D C30B H30F 109.5
H30E C30B H30F 109.5
C20B C31B H31D 109.5
C20B C31B H31E 109.5
C20B C31B H31F 109.5
H31D C31B H31E 109.5
H31D C31B H31F 109.5
H31E C31B H31F 109.5
C22B C32B H32D 109.5
C22B C32B H32E 109.5
C22B C32B H32F 109.5
H32D C32B H32E 109.5
H32D C32B H32F 109.5
H32E C32B H32F 109.5
C24B C33B H33D 109.5
C24B C33B H33E 109.5
C24B C33B H33F 109.5
H33D C33B H33E 109.5
H33D C33B H33F 109.5
H33E C33B H33F 109.5
O9B C35B C36B 109.8(7)
O10B C35B O9B 122.2(7)
O10B C35B C36B 128.0(7)
C35B C36B H36D 109.5
C35B C36B H36E 109.5
C35B C36B H36F 109.5
H36D C36B H36E 109.5
H36D C36B H36F 109.5
H36E C36B H36F 109.5
C26B C34B H34D 109.5
C26B C34B H34E 109.5
C26B C34B H34F 109.5
H34D C34B H34E 109.5
H34D C34B H34F 109.5
H34E C34B H34F 109.5
C8C O3C H3C 109.5
C29C O5C C12C 118.0(4)
C6C O6C C12C 108.0(4)
C21C O8C H8C 109.6(19)
C23C O9C H9C 96.3(11)
C35C O10C C25C 119.9(6)
C27C O12C H12C 109.5
C2C N1C H1C 117(4)
C15C N1C H1C 119(4)
C15C N1C C2C 124.6(4)
H2CA N2C H2CB 115(6)
C3C N2C H2CA 116(4)
C3C N2C H2CB 127(4)
O1C C1C C2C 119.9(5)
O1C C1C C9C 119.0(4)
C2C C1C C9C 121.1(4)
N1C C2C C1C 118.2(4)
C3C C2C N1C 121.1(4)
C3C C2C C1C 120.5(4)
N2C C3C C2C 125.3(5)
N2C C3C C4C 114.3(4)
C2C C3C C4C 120.3(4)
O2C C4C C3C 118.7(4)
O2C C4C C10C 122.8(4)
C10C C4C C3C 118.4(4)
C6C C5C C10C 118.8(5)
C6C C5C C11C 105.5(4)
C10C C5C C11C 135.3(4)
O6C C6C C5C 115.7(4)
O6C C6C C7C 119.9(4)
C7C C6C C5C 124.4(5)
C6C C7C C8C 115.8(4)
C6C C7C C14C 123.2(5)
C8C C7C C14C 121.0(5)
O3C C8C C7C 117.3(4)
O3C C8C C9C 120.8(5)
C7C C8C C9C 121.9(5)
C8C C9C C1C 119.2(4)
C10C C9C C1C 120.5(4)
C10C C9C C8C 120.1(5)
C5C C10C C4C 122.2(4)
C9C C10C C4C 118.7(4)
C9C C10C C5C 118.9(4)
O4C C11C C5C 133.7(4)
O4C C11C C12C 121.3(4)
C5C C11C C12C 104.9(4)
O5C C12C O6C 110.4(4)
O5C C12C C11C 111.8(4)
O5C C12C C13C 107.4(4)
O6C C12C C11C 105.9(4)
O6C C12C C13C 108.8(4)
C13C C12C C11C 112.4(4)
C12C C13C H13G 109.5
C12C C13C H13H 109.5
C12C C13C H13I 109.5
H13G C13C H13H 109.5
H13G C13C H13I 109.5
H13H C13C H13I 109.5
C7C C14C H14G 109.5
C7C C14C H14H 109.5
C7C C14C H14I 109.5
H14G C14C H14H 109.5
H14G C14C H14I 109.5
H14H C14C H14I 109.5
O7C C15C N1C 123.3(4)
O7C C15C C16C 122.6(4)
N1C C15C C16C 114.1(4)
C17C C16C C15C 122.4(5)
C17C C16C C30C 123.8(5)
C30C C16C C15C 113.8(4)
C16C C17C H17C 116.3
C16C C17C C18C 127.4(5)
C18C C17C H17C 116.3
C17C C18C H18C 118.4
C19C C18C C17C 123.3(5)
C19C C18C H18C 118.4
C18C C19C H19C 117.6
C18C C19C C20C 124.7(5)
C20C C19C H19C 117.6
C19C C20C H20C 108.4
C19C C20C C21C 108.5(5)
C19C C20C C31C 112.3(5)
C21C C20C H20C 108.4
C31C C20C H20C 108.4
C31C C20C C21C 110.8(5)
O8C C21C C20C 108.4(5)
O8C C21C H21C 107.8
O8C C21C C22C 108.6(6)
C20C C21C H21C 107.8
C22C C21C C20C 116.0(6)
C22C C21C H21C 107.8
C21C C22C H22C 106.7
C21C C22C C32C 112.4(6)
C23C C22C C21C 114.2(6)
C23C C22C H22C 106.7
C23C C22C C32C 109.6(6)
C32C C22C H22C 106.7
O9C C23C C22C 110.5(6)
O9C C23C H23C 108.3
O9C C23C C24C 106.0(6)
C22C C23C H23C 108.3
C22C C23C C24C 115.4(5)
C24C C23C H23C 108.3
C23C C24C H24C 107.6
C25C C24C C23C 111.2(5)
C25C C24C H24C 107.6
C33C C24C C23C 111.2(6)
C33C C24C H24C 107.6
C33C C24C C25C 111.3(5)
O10C C25C C24C 108.7(6)
O10C C25C H25C 108.5
O10C C25C C26C 107.8(5)
C24C C25C H25C 108.5
C26C C25C C24C 114.7(5)
C26C C25C H25C 108.5
C25C C26C H26C 107.9
C25C C26C C27C 111.2(5)
C27C C26C H26C 107.9
C34C C26C C25C 110.9(5)
C34C C26C H26C 107.9
C34C C26C C27C 110.8(6)
O12C C27C C26C 110.3(5)
O12C C27C H27C 109.2
O12C C27C C28C 107.3(5)
C26C C27C H27C 109.2
C28C C27C C26C 111.6(5)
C28C C27C H27C 109.2
C27C C28C H28C 119.7
C29C C28C C27C 120.6(6)
C29C C28C H28C 119.7
O5C C29C H29C 116.4
C28C C29C O5C 127.3(6)
C28C C29C H29C 116.4
C16C C30C H30G 109.5
C16C C30C H30H 109.5
C16C C30C H30I 109.5
H30G C30C H30H 109.5
H30G C30C H30I 109.5
H30H C30C H30I 109.5
C20C C31C H31G 109.5
C20C C31C H31H 109.5
C20C C31C H31I 109.5
H31G C31C H31H 109.5
H31G C31C H31I 109.5
H31H C31C H31I 109.5
C22C C32C H32G 109.5
C22C C32C H32H 109.5
C22C C32C H32I 109.5
H32G C32C H32H 109.5
H32G C32C H32I 109.5
H32H C32C H32I 109.5
C24C C33C H33G 109.5
C24C C33C H33H 109.5
C24C C33C H33I 109.5
H33G C33C H33H 109.5
H33G C33C H33I 109.5
H33H C33C H33I 109.5
O10C C35C C36C 111.1(6)
O11C C35C O10C 123.2(7)
O11C C35C C36C 125.7(6)
C35C C36C H36G 109.5
C35C C36C H36H 109.5
C35C C36C H36I 109.5
H36G C36C H36H 109.5
H36G C36C H36I 109.5
H36H C36C H36I 109.5
C26C C34C H34G 109.5
C26C C34C H34H 109.5
C26C C34C H34I 109.5
H34G C34C H34H 109.5
H34G C34C H34I 109.5
H34H C34C H34I 109.5
C8D O3D H3D 113(6)
C29D O5D C12D 113.4(4)
C6D O6D C12D 108.1(3)
C21D O8D H8D 108(6)
C23D O9D H9D 109.5
C35D O10D C25D 119.6(5)
C27D O12D H12D 109.5
C2D N1D H1D 121(4)
C15D N1D H1D 115(4)
C15D N1D C2D 123.5(4)
H2DA N2D H2DB 119(7)
C3D N2D H2DA 113(4)
C3D N2D H2DB 127(5)
O1D C1D C2D 120.1(4)
O1D C1D C9D 120.1(4)
C2D C1D C9D 119.6(4)
N1D C2D C1D 117.0(4)
C3D C2D N1D 122.1(4)
C3D C2D C1D 120.8(4)
N2D C3D C2D 125.9(5)
N2D C3D C4D 115.2(4)
C2D C3D C4D 118.9(4)
O2D C4D C3D 119.6(4)
O2D C4D C10D 122.5(4)
C10D C4D C3D 117.8(4)
C6D C5D C10D 118.5(4)
C6D C5D C11D 106.3(4)
C10D C5D C11D 133.9(4)
O6D C6D C5D 114.1(4)
O6D C6D C7D 120.9(4)
C7D C6D C5D 124.9(4)
C6D C7D C8D 115.1(4)
C6D C7D C14D 123.0(5)
C8D C7D C14D 121.8(5)
O3D C8D C7D 117.5(4)
O3D C8D C9D 120.7(4)
C7D C8D C9D 121.7(4)
C8D C9D C1D 118.9(4)
C10D C9D C1D 121.1(4)
C10D C9D C8D 119.9(4)
C5D C10D C4D 121.9(4)
C9D C10D C4D 118.4(4)
C9D C10D C5D 119.7(4)
O4D C11D C5D 131.9(4)
O4D C11D C12D 122.1(4)
C5D C11D C12D 105.7(4)
O5D C12D O6D 108.9(4)
O5D C12D C11D 108.9(4)
O5D C12D C13D 109.2(4)
O6D C12D C11D 104.9(4)
O6D C12D C13D 110.9(4)
C13D C12D C11D 113.9(4)
C12D C13D H13J 109.5
C12D C13D H13K 109.5
C12D C13D H13L 109.5
H13J C13D H13K 109.5
H13J C13D H13L 109.5
H13K C13D H13L 109.5
C7D C14D H14J 109.5
C7D C14D H14K 109.5
C7D C14D H14L 109.5
H14J C14D H14K 109.5
H14J C14D H14L 109.5
H14K C14D H14L 109.5
O7D C15D N1D 123.2(4)
O7D C15D C16D 122.2(4)
N1D C15D C16D 114.5(4)
C15D C16D C30D 113.8(4)
C17D C16D C15D 123.0(5)
C17D C16D C30D 123.2(5)
C16D C17D H17D 115.8
C16D C17D C18D 128.4(5)
C18D C17D H17D 115.8
C17D C18D H18D 118.1
C19D C18D C17D 123.9(6)
C19D C18D H18D 118.1
C18D C19D H19D 117.3
C18D C19D C20D 125.5(6)
C20D C19D H19D 117.3
C19D C20D H20D 108.2
C19D C20D C21D 110.2(5)
C19D C20D C31D 111.4(5)
C21D C20D H20D 108.2
C31D C20D H20D 108.2
C31D C20D C21D 110.6(7)
O8D C21D C20D 106.9(6)
O8D C21D H21D 107.8
O8D C21D C22D 110.0(6)
C20D C21D H21D 107.8
C22D C21D C20D 116.2(5)
C22D C21D H21D 107.8
C21D C22D H22D 107.1
C21D C22D C23D 112.9(5)
C21D C22D C32D 112.8(8)
C23D C22D H22D 107.1
C23D C22D C32D 109.5(6)
C32D C22D H22D 107.1
O9D C23D C22D 106.5(7)
O9D C23D H23D 108.6
O9D C23D C24D 110.4(5)
C22D C23D H23D 108.6
C22D C23D C24D 114.2(6)
C24D C23D H23D 108.6
C23D C24D H24D 106.5
C25D C24D C23D 112.6(5)
C25D C24D H24D 106.5
C25D C24D C33D 114.4(6)
C33D C24D C23D 109.9(6)
C33D C24D H24D 106.5
O10D C25D C24D 109.1(5)
O10D C25D H25D 108.5
O10D C25D C26D 105.1(5)
C24D C25D H25D 108.5
C24D C25D C26D 116.8(5)
C26D C25D H25D 108.5
C25D C26D H26D 107.9
C25D C26D C27D 110.5(5)
C25D C26D C34D 111.8(5)
C27D C26D H26D 107.9
C34D C26D H26D 107.9
C34D C26D C27D 110.7(5)
O12D C27D C26D 109.9(5)
O12D C27D H27D 108.9
O12D C27D C28D 109.8(5)
C26D C27D H27D 108.9
C28D C27D C26D 110.3(5)
C28D C27D H27D 108.9
C27D C28D H28D 118.1
C29D C28D C27D 123.9(6)
C29D C28D H28D 118.1
O5D C29D H29D 119.1
C28D C29D O5D 121.8(5)
C28D C29D H29D 119.1
C16D C30D H30J 109.5
C16D C30D H30K 109.5
C16D C30D H30L 109.5
H30J C30D H30K 109.5
H30J C30D H30L 109.5
H30K C30D H30L 109.5
C20D C31D H31J 109.5
C20D C31D H31K 109.5
C20D C31D H31L 109.5
H31J C31D H31K 109.5
H31J C31D H31L 109.5
H31K C31D H31L 109.5
C22D C32D H32J 109.5
C22D C32D H32K 109.5
C22D C32D H32L 109.5
H32J C32D H32K 109.5
H32J C32D H32L 109.5
H32K C32D H32L 109.5
C24D C33D H33J 109.5
C24D C33D H33K 109.5
C24D C33D H33L 109.5
H33J C33D H33K 109.5
H33J C33D H33L 109.5
H33K C33D H33L 109.5
O10D C35D C36D 112.8(7)
O11D C35D O10D 123.4(6)
O11D C35D C36D 123.4(7)
C35D C36D H36J 109.5
C35D C36D H36K 109.5
C35D C36D H36L 109.5
H36J C36D H36K 109.5
H36J C36D H36L 109.5
H36K C36D H36L 109.5
C26D C34D H34J 109.5
C26D C34D H34K 109.5
C26D C34D H34L 109.5
H34J C34D H34K 109.5
H34J C34D H34L 109.5
H34K C34D H34L 109.5
C50 O50 H50 109.5
O50 C50 H50A 112(2)
O50 C50 H50B 108.4(18)
O50 C50 H50C 118(3)
H50A C50 H50B 101(3)
H50A C50 H50C 110.9(19)
H50B C50 H50C 106(2)
C53 O53 H53 109.5
O53 C53 H53A 109.5
O53 C53 H53B 109.5
O53 C53 H53C 109.5
H53A C53 H53B 109.5
H53A C53 H53C 109.5
H53B C53 H53C 109.5
C60 O60 H60 109.5
O60 C60 H60A 109.5
O60 C60 H60B 109.5
O60 C60 H60C 109.5
H60A C60 H60B 109.5
H60A C60 H60C 109.5
H60B C60 H60C 109.5
C57 O57 H57 109.5
O57 C57 H57A 109.5
O57 C57 H57B 109.5
O57 C57 H57C 109.5
H57A C57 H57B 109.5
H57A C57 H57C 109.5
H57B C57 H57C 109.5
C56 O56 H56 109.5
O56 C56 H56A 109.5
O56 C56 H56B 109.5
O56 C56 H56C 109.5
H56A C56 H56B 109.5
H56A C56 H56C 109.5
H56B C56 H56C 109.5
C58 O58 H58 109.5
O58 C58 H58A 112(3)
O58 C58 H58B 111(2)
O58 C58 H58C 112(2)
H58A C58 H58B 107(3)
H58A C58 H58C 108(3)
H58B C58 H58C 106(3)
C61 O61 H61 109.5
O61 C61 H61A 109.5
O61 C61 H61B 109.5
O61 C61 H61C 109.5
H61A C61 H61B 109.5
H61A C61 H61C 109.5
H61B C61 H61C 109.5
C59 O59 H59 109.5
O59 C59 H59A 116(3)
O59 C59 H59B 111(2)
O59 C59 H59C 116(2)
H59A C59 H59B 104(2)
H59A C59 H59C 106(3)
H59B C59 H59C 103(3)
C51 O51 H51 109.5
O51 C51 H51A 109.5
O51 C51 H51B 109.5
O51 C51 H51C 109.5
H51A C51 H51B 109.5
H51A C51 H51C 109.5
H51B C51 H51C 109.5
C63 O63 H63 111(2)
O63 C63 H63A 109.5
O63 C63 H63B 109.5
O63 C63 H63C 109.5
H63A C63 H63B 109.5
H63A C63 H63C 109.5
H63B C63 H63C 109.5
C52 O52 H52 109.5
O52 C52 H52A 109.5
O52 C52 H52B 109.5
O52 C52 H52C 109.5
H52A C52 H52B 109.5
H52A C52 H52C 109.5
H52B C52 H52C 109.5
H55A C55 H55B 109.5
H55A C55 H55C 109.5
H55B C55 H55C 109.5
O55 C55 H55A 109.5
O55 C55 H55B 109.5
O55 C55 H55C 109.5
C55 O55 H55 109.5
H62A O62 H62B 106(2)
O10' C35' C36' 115(3)
O11' C35' O10' 123(3)
O11' C35' C36' 122(3)
C35' C36' H36M 109.5
C35' C36' H36N 109.5
C35' C36' H36O 109.5
H36M C36' H36N 109.5
H36M C36' H36O 109.5
H36N C36' H36O 109.5
C54A O54A H54A 109.5
C54B O54B H54B 109.5
O54B C54B H54C 115.1(19)
O54B C54B H54D 115.0(18)
O54B C54B H54E 110.8(19)
H54C C54B H54D 109(2)
H54C C54B H54E 103(2)
H54D C54B H54E 103(2)
O54A C54A H54F 114(2)
O54A C54A H54G 113(2)
O54A C54A H54H 114(2)
H54F C54A H54G 105(2)
H54F C54A H54H 105(2)
H54G C54A H54H 105(2)

loop_
_geom_bond_atom_site_label_1
_geom_bond_atom_site_label_2
_geom_bond_distance
O1A C1A 1.261(6)
O2A C4A 1.216(6)
O3A H3A 0.8400
O3A C8A 1.335(6)
O4A C11A 1.197(6)
O5A C6A 1.369(6)
O5A C12A 1.443(6)
O6A C12A 1.409(6)
O6A C29A 1.385(7)
O7A C15A 1.222(6)
O8A H8A 0.8400
O8A C21A 1.453(7)
O9A H9A 0.8400
O9A C23A 1.440(6)
O10A C25A 1.49(4)
O10A C35A 1.333(17)
O11A C35A 1.220(19)
O12A H12A 0.94(10)
O12A C27A 1.420(8)
N1A H1A 0.86(7)
N1A C2A 1.426(6)
N1A C15A 1.352(6)
N2A H2AA 0.88(7)
N2A H2AB 0.96(7)
N2A C3A 1.326(7)
C1A C2A 1.427(7)
C1A C9A 1.482(7)
C2A C3A 1.365(7)
C3A C4A 1.513(6)
C4A C10A 1.480(7)
C5A C6A 1.385(7)
C5A C10A 1.417(7)
C5A C11A 1.481(7)
C6A C7A 1.382(7)
C7A C8A 1.394(7)
C7A C14A 1.501(7)
C8A C9A 1.424(7)
C9A C10A 1.399(7)
C11A C12A 1.559(7)
C12A C13A 1.506(7)
C13A H13A 0.9800
C13A H13B 0.9800
C13A H13C 0.9800
C14A H14A 0.9800
C14A H14B 0.9800
C14A H14C 0.9800
C15A C16A 1.510(7)
C16A C17A 1.321(8)
C16A C30A 1.514(7)
C17A H17A 0.9500
C17A C18A 1.471(7)
C18A H18A 0.9500
C18A C19A 1.325(8)
C19A H19A 0.9500
C19A C20A 1.526(8)
C20A H20A 1.0000
C20A C21A 1.541(8)
C20A C31A 1.531(10)
C21A H21A 1.0000
C21A C22A 1.522(8)
C22A H22A 1.0000
C22A C23A 1.532(8)
C22A C32A 1.535(8)
C23A H23A 1.0000
C23A C24A 1.541(7)
C24A H24A 1.0000
C24A C25A 1.536(8)
C24A C33A 1.527(8)
C25A H25A 1.0000
C25A C26A 1.547(7)
C26A H26A 1.0000
C26A C27A 1.546(8)
C26A C34A 1.539(8)
C27A H27A 1.0000
C27A C28A 1.504(8)
C28A H28A 0.9500
C28A C29A 1.315(9)
C29A H29A 0.9500
C30A H30A 0.9800
C30A H30B 0.9800
C30A H30C 0.9800
C31A H31A 0.9800
C31A H31B 0.9800
C31A H31C 0.9800
C32A H32A 0.9800
C32A H32B 0.9800
C32A H32C 0.9800
C33A H33A 0.9800
C33A H33B 0.9800
C33A H33C 0.9800
C34A H34A 0.9800
C34A H34B 0.9800
C34A H34C 0.9800
C35A C36A 1.477(17)
C36A H36A 0.9800
C36A H36B 0.9800
C36A H36C 0.9800
O1B C1B 1.262(6)
O2B C4B 1.217(6)
O3B H3B 0.8400
O3B C8B 1.341(7)
O4B C11B 1.215(7)
O5B C6B 1.365(7)
O5B C12B 1.453(7)
O6B C15B 1.236(6)
O7B H7B 0.8400
O7B C21B 1.448(7)
O8B H8B 0.8400
O8B C23B 1.440(8)
O9B C25B 1.460(7)
O9B C35B 1.376(8)
O10B C35B 1.183(11)
O11B H11B 0.8400
O11B C27B 1.411(8)
O12B C12B 1.392(7)
O12B C29B 1.449(8)
N1B H1B 0.70(7)
N1B C2B 1.410(7)
N1B C15B 1.351(7)
N2B H2BA 0.8800
N2B H2BB 0.8800
N2B C3B 1.325(7)
C1B C2B 1.430(7)
C1B C9B 1.479(7)
C2B C3B 1.381(7)
C3B C4B 1.504(7)
C4B C10B 1.480(7)
C5B C6B 1.399(7)
C5B C10B 1.404(7)
C5B C11B 1.454(8)
C6B C7B 1.377(8)
C7B C8B 1.408(8)
C7B C14B 1.516(8)
C8B C9B 1.411(8)
C9B C10B 1.401(7)
C11B C12B 1.554(7)
C12B C13B 1.507(8)
C13B H13D 0.9800
C13B H13E 0.9800
C13B H13F 0.9800
C14B H14D 0.9800
C14B H14E 0.9800
C14B H14F 0.9800
C15B C16B 1.497(7)
C16B C17B 1.329(8)
C16B C30B 1.512(7)
C17B H17B 0.9500
C17B C18B 1.452(8)
C18B H18B 0.9500
C18B C19B 1.333(8)
C19B H19B 0.9500
C19B C20B 1.511(9)
C20B H20B 1.0000
C20B C21B 1.534(9)
C20B C31B 1.543(10)
C21B H21B 1.0000
C21B C22B 1.533(8)
C22B H22B 1.0000
C22B C23B 1.538(10)
C22B C32B 1.529(9)
C23B H23B 1.0000
C23B C24B 1.541(9)
C24B H24B 1.0000
C24B C25B 1.537(10)
C24B C33B 1.536(9)
C25B H25B 1.0000
C25B C26B 1.511(9)
C26B H26B 1.0000
C26B C27B 1.538(11)
C26B C34B 1.511(10)
C27B H27B 1.0000
C27B C28B 1.480(10)
C28B H28B 0.9500
C28B C29B 1.274(10)
C29B H29B 0.9500
C30B H30D 0.9800
C30B H30E 0.9800
C30B H30F 0.9800
C31B H31D 0.9800
C31B H31E 0.9800
C31B H31F 0.9800
C32B H32D 0.9800
C32B H32E 0.9800
C32B H32F 0.9800
C33B H33D 0.9800
C33B H33E 0.9800
C33B H33F 0.9800
C35B C36B 1.478(13)
C36B H36D 0.9800
C36B H36E 0.9800
C36B H36F 0.9800
C34B H34D 0.9800
C34B H34E 0.9800
C34B H34F 0.9800
O1C C1C 1.272(6)
O2C C4C 1.201(6)
O3C H3C 0.8400
O3C C8C 1.342(6)
O4C C11C 1.197(6)
O5C C12C 1.405(6)
O5C C29C 1.392(7)
O6C C6C 1.363(6)
O6C C12C 1.445(6)
O7C C15C 1.218(6)
O8C C21C 1.446(9)
O8C H8C 0.841(15)
O9C C23C 1.486(11)
O9C H9C 0.962(11)
O10C C25C 1.461(8)
O10C C35C 1.337(8)
O11C C35C 1.224(9)
O12C H12C 0.8400
O12C C27C 1.438(8)
N1C H1C 0.95(7)
N1C C2C 1.411(7)
N1C C15C 1.359(7)
N2C H2CA 0.85(7)
N2C H2CB 0.86(7)
N2C C3C 1.323(6)
C1C C2C 1.413(7)
C1C C9C 1.483(7)
C2C C3C 1.382(7)
C3C C4C 1.509(7)
C4C C10C 1.493(6)
C5C C6C 1.399(7)
C5C C10C 1.402(7)
C5C C11C 1.492(7)
C6C C7C 1.381(8)
C7C C8C 1.401(8)
C7C C14C 1.503(7)
C8C C9C 1.416(7)
C9C C10C 1.395(7)
C11C C12C 1.557(6)
C12C C13C 1.513(7)
C13C H13G 0.9800
C13C H13H 0.9800
C13C H13I 0.9800
C14C H14G 0.9800
C14C H14H 0.9800
C14C H14I 0.9800
C15C C16C 1.508(7)
C16C C17C 1.340(7)
C16C C30C 1.495(7)
C17C H17C 0.9500
C17C C18C 1.456(8)
C18C H18C 0.9500
C18C C19C 1.325(8)
C19C H19C 0.9500
C19C C20C 1.513(8)
C20C H20C 1.0000
C20C C21C 1.540(9)
C20C C31C 1.526(9)
C21C H21C 1.0000
C21C C22C 1.521(9)
C22C H22C 1.0000
C22C C23C 1.517(10)
C22C C32C 1.563(9)
C23C H23C 1.0000
C23C C24C 1.557(8)
C24C H24C 1.0000
C24C C25C 1.538(9)
C24C C33C 1.524(9)
C25C H25C 1.0000
C25C C26C 1.536(9)
C26C H26C 1.0000
C26C C27C 1.539(8)
C26C C34C 1.534(11)
C27C H27C 1.0000
C27C C28C 1.516(9)
C28C H28C 0.9500
C28C C29C 1.292(9)
C29C H29C 0.9500
C30C H30G 0.9800
C30C H30H 0.9800
C30C H30I 0.9800
C31C H31G 0.9800
C31C H31H 0.9800
C31C H31I 0.9800
C32C H32G 0.9800
C32C H32H 0.9800
C32C H32I 0.9800
C33C H33G 0.9800
C33C H33H 0.9800
C33C H33I 0.9800
C35C C36C 1.509(12)
C36C H36G 0.9800
C36C H36H 0.9800
C36C H36I 0.9800
C34C H34G 0.9800
C34C H34H 0.9800
C34C H34I 0.9800
O1D C1D 1.254(6)
O2D C4D 1.212(6)
O3D H3D 0.83(9)
O3D C8D 1.326(6)
O4D C11D 1.210(6)
O5D C12D 1.424(6)
O5D C29D 1.392(7)
O6D C6D 1.368(6)
O6D C12D 1.449(6)
O7D C15D 1.230(6)
O8D H8D 0.83(9)
O8D C21D 1.445(9)
O9D H9D 0.8400
O9D C23D 1.441(10)
O10D C25D 1.482(6)
O10D C35D 1.336(9)
O11D C35D 1.219(10)
O12D H12D 0.8400
O12D C27D 1.433(8)
N1D H1D 0.89(7)
N1D C2D 1.416(6)
N1D C15D 1.352(6)
N2D H2DA 0.79(7)
N2D H2DB 0.86(9)
N2D C3D 1.317(6)
C1D C2D 1.443(6)
C1D C9D 1.475(7)
C2D C3D 1.380(7)
C3D C4D 1.510(6)
C4D C10D 1.484(6)
C5D C6D 1.396(6)
C5D C10D 1.401(7)
C5D C11D 1.463(7)
C6D C7D 1.390(7)
C7D C8D 1.403(7)
C7D C14D 1.490(7)
C8D C9D 1.436(6)
C9D C10D 1.377(7)
C11D C12D 1.549(6)
C12D C13D 1.499(7)
C13D H13J 0.9800
C13D H13K 0.9800
C13D H13L 0.9800
C14D H14J 0.9800
C14D H14K 0.9800
C14D H14L 0.9800
C15D C16D 1.509(7)
C16D C17D 1.333(8)
C16D C30D 1.513(7)
C17D H17D 0.9500
C17D C18D 1.455(8)
C18D H18D 0.9500
C18D C19D 1.326(8)
C19D H19D 0.9500
C19D C20D 1.496(10)
C20D H20D 1.0000
C20D C21D 1.540(8)
C20D C31D 1.519(12)
C21D H21D 1.0000
C21D C22D 1.523(9)
C22D H22D 1.0000
C22D C23D 1.541(9)
C22D C32D 1.552(11)
C23D H23D 1.0000
C23D C24D 1.553(9)
C24D H24D 1.0000
C24D C25D 1.504(8)
C24D C33D 1.525(10)
C25D H25D 1.0000
C25D C26D 1.515(8)
C26D H26D 1.0000
C26D C27D 1.552(8)
C26D C34D 1.542(7)
C27D H27D 1.0000
C27D C28D 1.508(8)
C28D H28D 0.9500
C28D C29D 1.307(8)
C29D H29D 0.9500
C30D H30J 0.9800
C30D H30K 0.9800
C30D H30L 0.9800
C31D H31J 0.9800
C31D H31K 0.9800
C31D H31L 0.9800
C32D H32J 0.9800
C32D H32K 0.9800
C32D H32L 0.9800
C33D H33J 0.9800
C33D H33K 0.9800
C33D H33L 0.9800
C35D C36D 1.472(10)
C36D H36J 0.9800
C36D H36K 0.9800
C36D H36L 0.9800
C34D H34J 0.9800
C34D H34K 0.9800
C34D H34L 0.9800
O50 H50 0.8400
O50 C50 1.459(13)
C50 H50A 1.01(3)
C50 H50B 1.07(3)
C50 H50C 0.93(3)
O53 H53 0.8400
O53 C53 1.458(9)
C53 H53A 0.9800
C53 H53B 0.9800
C53 H53C 0.9800
O60 H60 0.8400
O60 C60 1.448(12)
C60 H60A 0.9800
C60 H60B 0.9800
C60 H60C 0.9800
O57 H57 0.8400
O57 C57 1.375(10)
C57 H57A 0.9800
C57 H57B 0.9800
C57 H57C 0.9800
O56 H56 0.8400
O56 C56 1.34(2)
C56 H56A 0.9800
C56 H56B 0.9800
C56 H56C 0.9800
O58 H58 0.8400
O58 C58 1.429(10)
C58 H58A 0.990(13)
C58 H58B 0.997(18)
C58 H58C 0.997(18)
O61 H61 0.8400
O61 C61 1.462(9)
C61 H61A 0.9800
C61 H61B 0.9800
C61 H61C 0.9800
O59 H59 0.8400
O59 C59 1.432(14)
C59 H59A 1.000(13)
C59 H59B 1.024(17)
C59 H59C 1.010(18)
O51 H51 0.8400
O51 C51 1.448(14)
C51 H51A 0.9800
C51 H51B 0.9800
C51 H51C 0.9800
O63 H63 0.820(18)
O63 C63 1.39(3)
C63 H63A 0.9800
C63 H63B 0.9800
C63 H63C 0.9800
O52 H52 0.8400
O52 C52 1.424(9)
C52 H52A 0.9800
C52 H52B 0.9800
C52 H52C 0.9800
C55 H55A 0.9800
C55 H55B 0.9800
C55 H55C 0.9800
C55 O55 1.411(19)
O55 H55 0.8400
O62 H62A 0.876(15)
O62 H62B 0.884(15)
O10' C35' 1.335(16)
C35' O11' 1.227(19)
C35' C36' 1.482(19)
C36' H36M 0.9800
C36' H36N 0.9800
C36' H36O 0.9800
O54A H54A 0.8400
O54A C54A 1.437(15)
O54B H54B 0.8400
O54B C54B 1.439(14)
C54B H54C 0.970(14)
C54B H54D 0.972(14)
C54B H54E 1.015(13)
C54A H54F 0.983(14)
C54A H54G 0.985(14)
C54A H54H 0.984(14)

loop_
_geom_hbond_atom_site_label_D
_geom_hbond_atom_site_label_H
_geom_hbond_atom_site_label_A
_geom_hbond_distance_DH
_geom_hbond_distance_HA
_geom_hbond_distance_DA
_geom_hbond_angle_DHA
_geom_hbond_site_symmetry_A
O3A H3A O1A 0.84 1.75 2.504(5) 148.3 .
O8A H8A O61 0.84 1.96 2.799(6) 173.4 1_455
O9A H9A O8A 0.84 2.07 2.751(5) 138.3 .
O12A H12A O11A 0.94(10) 2.01(11) 2.84(7) 146(8) .
N2A H2AA O7C 0.88(7) 2.06(7) 2.882(6) 155(6) .
O3B H3B O1B 0.84 1.83 2.534(6) 140.3 .
O7B H7B O57 0.84 2.18 2.811(7) 131.7 .
O8B H8B O7B 0.84 2.12 2.677(6) 124.0 .
N1B H1B O57 0.70(7) 2.22(7) 2.849(7) 150(6) .
O3C H3C O1C 0.84 1.76 2.481(5) 143.0 .
O12C H12C O9A 0.84 1.98 2.685(5) 141.2 1_554
N1C H1C O58 0.95(7) 2.05(7) 2.977(7) 168(6) 2_656
N2C H2CB O7A 0.86(7) 2.08(7) 2.889(6) 156(5) .
O3D H3D O1D 0.83(9) 1.82(9) 2.507(5) 140(8) .
O8D H8D O9D 0.83(9) 1.89(8) 2.618(7) 146(8) .
O9D H9D O11D 0.84 1.96 2.788(8) 166.3 .
O12D H12D O52 0.84 2.13 2.900(6) 151.6 1_454
N1D H1D O53 0.89(7) 2.04(7) 2.880(6) 157(6) 1_454
O50 H50 O51 0.84 1.90 2.733(18) 170.6 .
O53 H53 O8D 0.84 2.02 2.817(7) 158.0 1_656
O60 H60 O59 0.84 2.21 2.97(2) 151.0 .
O58 H58 O62 0.84 2.19 2.892(10) 140.8 .
O61 H61 O60 0.84 1.95 2.734(8) 154.5 .
O51 H51 O52 0.84 1.96 2.726(10) 152.0 .
O55 H55 O12A 0.84 2.19 2.765(14) 126.0 1_655
C54B H54C O11C 0.970(14) 1.94(3) 2.767(17) 142(2) .
C54A H54H O8A 0.984(14) 2.19(7) 2.92(3) 130(6) 1_554
O8C H8C O9C 0.841(15) 2.00(4) 2.753(7) 149(7) .
O9C H9C O54B 0.962(11) 2.39(3) 2.729(16) 100(2) .

loop_
_geom_torsion_atom_site_label_1
_geom_torsion_atom_site_label_2
_geom_torsion_atom_site_label_3
_geom_torsion_atom_site_label_4
_geom_torsion
O1A C1A C2A N1A 6.4(7)
O1A C1A C2A C3A -176.5(4)
O1A C1A C9A C8A -3.2(7)
O1A C1A C9A C10A -177.3(4)
O2A C4A C10A C5A 1.8(7)
O2A C4A C10A C9A 177.7(4)
O3A C8A C9A C1A 7.3(7)
O3A C8A C9A C10A -178.6(4)
O4A C11A C12A O5A 177.0(4)
O4A C11A C12A O6A 57.0(6)
O4A C11A C12A C13A -63.6(6)
O5A C6A C7A C8A 175.2(4)
O5A C6A C7A C14A -1.5(8)
O7A C15A C16A C17A -125.3(5)
O7A C15A C16A C30A 55.2(6)
O8A C21A C22A C23A 54.7(6)
O8A C21A C22A C32A -71.0(6)
O9A C23A C24A C25A -51.4(6)
O9A C23A C24A C33A -176.6(5)
O10A C25A C26A C27A 54.6(18)
O10A C25A C26A C34A 177.9(18)
O12A C27A C28A C29A -129.5(6)
N1A C2A C3A N2A -6.5(8)
N1A C2A C3A C4A 169.0(4)
N1A C15A C16A C17A 57.8(6)
N1A C15A C16A C30A -121.7(5)
N2A C3A C4A O2A 4.0(6)
N2A C3A C4A C10A -179.4(4)
C1A C2A C3A N2A 176.6(5)
C1A C2A C3A C4A -8.0(7)
C1A C9A C10A C4A -3.8(7)
C1A C9A C10A C5A 172.3(4)
C2A N1A C15A O7A -3.0(7)
C2A N1A C15A C16A 174.0(4)
C2A C1A C9A C8A 174.8(4)
C2A C1A C9A C10A 0.7(7)
C2A C3A C4A O2A -172.0(4)
C2A C3A C4A C10A 4.6(6)
C3A C4A C10A C5A -174.6(4)
C3A C4A C10A C9A 1.3(6)
C5A C6A C7A C8A -3.3(8)
C5A C6A C7A C14A 179.9(5)
C5A C11A C12A O5A -1.8(5)
C5A C11A C12A O6A -121.9(4)
C5A C11A C12A C13A 117.5(4)
C6A O5A C12A O6A 122.8(4)
C6A O5A C12A C11A 1.3(5)
C6A O5A C12A C13A -120.3(4)
C6A C5A C10A C4A 175.0(4)
C6A C5A C10A C9A -0.9(7)
C6A C5A C11A O4A -177.0(5)
C6A C5A C11A C12A 1.6(5)
C6A C7A C8A O3A -179.0(5)
C6A C7A C8A C9A 0.3(7)
C7A C8A C9A C1A -172.1(5)
C7A C8A C9A C10A 2.1(7)
C8A C9A C10A C4A -177.8(4)
C8A C9A C10A C5A -1.7(7)
C9A C1A C2A N1A -171.6(4)
C9A C1A C2A C3A 5.5(7)
C10A C5A C6A O5A -175.0(4)
C10A C5A C6A C7A 3.6(8)
C10A C5A C11A O4A -4.4(9)
C10A C5A C11A C12A 174.2(5)
C11A C5A C6A O5A -0.9(6)
C11A C5A C6A C7A 177.7(5)
C11A C5A C10A C4A 3.0(8)
C11A C5A C10A C9A -172.9(5)
C12A O5A C6A C5A -0.3(6)
C12A O5A C6A C7A -179.0(4)
C12A O6A C29A C28A 51.7(8)
C14A C7A C8A O3A -2.2(8)
C14A C7A C8A C9A 177.1(5)
C15A N1A C2A C1A -109.8(5)
C15A N1A C2A C3A 73.0(6)
C15A C16A C17A C18A 1.7(8)
C16A C17A C18A C19A -164.6(6)
C17A C18A C19A C20A 178.8(5)
C18A C19A C20A C21A -65.9(8)
C18A C19A C20A C31A 57.3(8)
C19A C20A C21A O8A -57.0(6)
C19A C20A C21A C22A -179.4(5)
C20A C21A C22A C23A 178.7(5)
C20A C21A C22A C32A 53.0(7)
C21A C22A C23A O9A -75.4(6)
C21A C22A C23A C24A 49.9(6)
C22A C23A C24A C25A -177.3(5)
C22A C23A C24A C33A 57.5(6)
C23A C24A C25A O10A -66(2)
C23A C24A C25A C26A 172.5(4)
C24A C25A C26A C27A 169.7(5)
C24A C25A C26A C34A -67.1(6)
C25A O10A C35A O11A 10(7)
C25A O10A C35A C36A -174(3)
C25A C26A C27A O12A 69.8(6)
C25A C26A C27A C28A -168.7(5)
C26A C27A C28A C29A 107.1(7)
C27A C28A C29A O6A -173.1(5)
C29A O6A C12A O5A -79.6(5)
C29A O6A C12A C11A 37.8(6)
C29A O6A C12A C13A 161.8(5)
C30A C16A C17A C18A -178.8(5)
C31A C20A C21A O8A 179.9(5)
C31A C20A C21A C22A 57.5(7)
C32A C22A C23A O9A 51.8(6)
C32A C22A C23A C24A 177.1(5)
C33A C24A C25A O10A 58(2)
C33A C24A C25A C26A -63.8(6)
C34A C26A C27A O12A -52.3(6)
C34A C26A C27A C28A 69.1(6)
C35A O10A C25A C24A 139(3)
C35A O10A C25A C26A -98(4)
O1B C1B C2B N1B 6.6(7)
O1B C1B C2B C3B -176.5(5)
O1B C1B C9B C8B -3.6(7)
O1B C1B C9B C10B 179.9(5)
O2B C4B C10B C5B 24.4(7)
O2B C4B C10B C9B -155.0(5)
O3B C8B C9B C1B 5.7(8)
O3B C8B C9B C10B -177.8(5)
O4B C11B C12B O5B 176.1(4)
O4B C11B C12B O12B 59.1(6)
O4B C11B C12B C13B -63.7(7)
O5B C6B C7B C8B 173.2(5)
O5B C6B C7B C14B -5.6(9)
O6B C15B C16B C17B -125.6(6)
O6B C15B C16B C30B 54.9(7)
O7B C21B C22B C23B 58.2(7)
O7B C21B C22B C32B -66.8(7)
O8B C23B C24B C25B -48.9(7)
O8B C23B C24B C33B -176.7(5)
O9B C25B C26B C27B 67.5(7)
O9B C25B C26B C34B -164.4(8)
O11B C27B C28B C29B 1.6(10)
N1B C2B C3B N2B -0.5(8)
N1B C2B C3B C4B -179.9(4)
N1B C15B C16B C17B 56.2(7)
N1B C15B C16B C30B -123.4(5)
N2B C3B C4B O2B -21.1(6)
N2B C3B C4B C10B 162.1(4)
C1B C2B C3B N2B -177.3(5)
C1B C2B C3B C4B 3.3(7)
C1B C9B C10B C4B -9.9(7)
C1B C9B C10B C5B 170.7(5)
C2B N1B C15B O6B -4.8(8)
C2B N1B C15B C16B 173.4(5)
C2B C1B C9B C8B 171.1(5)
C2B C1B C9B C10B -5.4(7)
C2B C3B C4B O2B 158.3(5)
C2B C3B C4B C10B -18.5(6)
C3B C4B C10B C5B -159.0(5)
C3B C4B C10B C9B 21.7(7)
C5B C6B C7B C8B -3.0(9)
C5B C6B C7B C14B 178.2(6)
C5B C11B C12B O5B 2.7(5)
C5B C11B C12B O12B -114.3(5)
C5B C11B C12B C13B 122.9(5)
C6B O5B C12B O12B 112.7(5)
C6B O5B C12B C11B -5.9(5)
C6B O5B C12B C13B -128.3(5)
C6B C5B C10B C4B -175.5(5)
C6B C5B C10B C9B 3.9(7)
C6B C5B C11B O4B -171.1(5)
C6B C5B C11B C12B 1.3(5)
C6B C7B C8B O3B -177.9(5)
C6B C7B C8B C9B 0.9(8)
C7B C8B C9B C1B -173.0(5)
C7B C8B C9B C10B 3.5(8)
C8B C9B C10B C4B 173.5(5)
C8B C9B C10B C5B -5.9(7)
C9B C1B C2B N1B -168.1(4)
C9B C1B C2B C3B 8.8(7)
C10B C5B C6B O5B -175.8(4)
C10B C5B C6B C7B 0.7(8)
C10B C5B C11B O4B -2.9(10)
C10B C5B C11B C12B 169.5(5)
C11B C5B C6B O5B -5.4(6)
C11B C5B C6B C7B 171.1(5)
C11B C5B C10B C4B 17.4(8)
C11B C5B C10B C9B -163.3(5)
C12B O5B C6B C5B 7.3(6)
C12B O5B C6B C7B -169.3(5)
C12B O12B C29B C28B -115.6(7)
C14B C7B C8B O3B 0.9(8)
C14B C7B C8B C9B 179.7(6)
C15B N1B C2B C1B -113.7(6)
C15B N1B C2B C3B 69.3(7)
C15B C16B C17B C18B 0.6(9)
C16B C17B C18B C19B -176.2(6)
C17B C18B C19B C20B -179.3(5)
C18B C19B C20B C21B -51.5(8)
C18B C19B C20B C31B 71.6(8)
C19B C20B C21B O7B -54.9(6)
C19B C20B C21B C22B -178.8(5)
C20B C21B C22B C23B -177.9(5)
C20B C21B C22B C32B 57.1(7)
C21B C22B C23B O8B -68.2(6)
C21B C22B C23B C24B 55.5(7)
C22B C23B C24B C25B -173.2(5)
C22B C23B C24B C33B 59.0(7)
C23B C24B C25B O9B -60.1(6)
C23B C24B C25B C26B -179.9(6)
C24B C25B C26B C27B -173.7(5)
C24B C25B C26B C34B -45.6(10)
C25B O9B C35B O10B -3.5(11)
C25B O9B C35B C36B 175.9(7)
C25B C26B C27B O11B 69.8(7)
C25B C26B C27B C28B -166.3(6)
C26B C27B C28B C29B -117.6(7)
C27B C28B C29B O12B -178.7(5)
C29B O12B C12B O5B -63.4(6)
C29B O12B C12B C11B 51.3(6)
C29B O12B C12B C13B 176.8(5)
C30B C16B C17B C18B -180.0(5)
C31B C20B C21B O7B -178.0(5)
C31B C20B C21B C22B 58.2(7)
C32B C22B C23B O8B 58.8(7)
C32B C22B C23B C24B -177.4(6)
C33B C24B C25B O9B 66.2(6)
C33B C24B C25B C26B -53.7(8)
C35B O9B C25B C24B 130.7(6)
C35B O9B C25B C26B -105.6(7)
C34B C26B C27B O11B -57.7(8)
C34B C26B C27B C28B 66.2(9)
O1C C1C C2C N1C 8.2(7)
O1C C1C C2C C3C -176.2(4)
O1C C1C C9C C8C -4.1(7)
O1C C1C C9C C10C -178.3(4)
O2C C4C C10C C5C 0.6(7)
O2C C4C C10C C9C 176.3(5)
O3C C8C C9C C1C 5.6(7)
O3C C8C C9C C10C 179.8(5)
O4C C11C C12C O5C 58.5(6)
O4C C11C C12C O6C 178.8(4)
O4C C11C C12C C13C -62.5(6)
O6C C6C C7C C8C 174.8(5)
O6C C6C C7C C14C -2.7(8)
O7C C15C C16C C17C -123.9(6)
O7C C15C C16C C30C 52.9(6)
O8C C21C C22C C23C 62.1(7)
O8C C21C C22C C32C -63.6(9)
O9C C23C C24C C25C -61.4(7)
O9C C23C C24C C33C 173.9(5)
O10C C25C C26C C27C 51.7(7)
O10C C25C C26C C34C 175.5(5)
O12C C27C C28C C29C -129.1(6)
N1C C2C C3C N2C -7.2(8)
N1C C2C C3C C4C 168.0(4)
N1C C15C C16C C17C 57.7(6)
N1C C15C C16C C30C -125.4(5)
N2C C3C C4C O2C 4.6(6)
N2C C3C C4C C10C -178.9(4)
C1C C2C C3C N2C 177.3(5)
C1C C2C C3C C4C -7.5(7)
C1C C9C C10C C4C -3.1(7)
C1C C9C C10C C5C 172.8(4)
C2C N1C C15C O7C -1.7(7)
C2C N1C C15C C16C 176.7(4)
C2C C1C C9C C8C 175.4(5)
C2C C1C C9C C10C 1.2(7)
C2C C3C C4C O2C -171.1(5)
C2C C3C C4C C10C 5.4(6)
C3C C4C C10C C5C -175.8(4)
C3C C4C C10C C9C -0.1(6)
C5C C6C C7C C8C -3.3(8)
C5C C6C C7C C14C 179.2(5)
C5C C11C C12C O5C -120.0(4)
C5C C11C C12C O6C 0.3(5)
C5C C11C C12C C13C 119.0(4)
C6C O6C C12C O5C 120.8(4)
C6C O6C C12C C11C -0.4(5)
C6C O6C C12C C13C -121.5(4)
C6C C5C C10C C4C 174.2(4)
C6C C5C C10C C9C -1.5(7)
C6C C5C C11C O4C -178.4(5)
C6C C5C C11C C12C -0.1(5)
C6C C7C C8C O3C -177.6(5)
C6C C7C C8C C9C 0.2(8)
C7C C8C C9C C1C -172.2(5)
C7C C8C C9C C10C 2.1(8)
C8C C9C C10C C4C -177.2(4)
C8C C9C C10C C5C -1.4(7)
C9C C1C C2C N1C -171.3(4)
C9C C1C C2C C3C 4.3(7)
C10C C5C C6C O6C -174.2(4)
C10C C5C C6C C7C 4.0(7)
C10C C5C C11C O4C -5.8(10)
C10C C5C C11C C12C 172.5(5)
C11C C5C C6C O6C -0.1(6)
C11C C5C C6C C7C 178.1(5)
C11C C5C C10C C4C 2.4(8)
C11C C5C C10C C9C -173.3(5)
C12C O5C C29C C28C 51.4(8)
C12C O6C C6C C5C 0.4(6)
C12C O6C C6C C7C -177.9(4)
C14C C7C C8C O3C -0.1(8)
C14C C7C C8C C9C 177.8(5)
C15C N1C C2C C1C -112.3(5)
C15C N1C C2C C3C 72.2(7)
C15C C16C C17C C18C -0.6(8)
C16C C17C C18C C19C -171.4(6)
C17C C18C C19C C20C 179.1(5)
C18C C19C C20C C21C -60.3(7)
C18C C19C C20C C31C 62.5(8)
C19C C20C C21C O8C -56.0(6)
C19C C20C C21C C22C -178.4(5)
C20C C21C C22C C23C -175.5(6)
C20C C21C C22C C32C 58.7(9)
C21C C22C C23C O9C -68.6(7)
C21C C22C C23C C24C 51.6(9)
C22C C23C C24C C25C 176.0(7)
C22C C23C C24C C33C 51.3(9)
C23C C24C C25C O10C -73.2(7)
C23C C24C C25C C26C 166.1(6)
C24C C25C C26C C27C 172.9(6)
C24C C25C C26C C34C -63.3(7)
C25C O10C C35C O11C -2.1(9)
C25C O10C C35C C36C 176.5(6)
C25C C26C C27C O12C 71.5(7)
C25C C26C C27C C28C -169.2(6)
C26C C27C C28C C29C 109.9(7)
C27C C28C C29C O5C -175.7(5)
C29C O5C C12C O6C -80.3(5)
C29C O5C C12C C11C 37.4(6)
C29C O5C C12C C13C 161.2(4)
C30C C16C C17C C18C -177.1(5)
C31C C20C C21C O8C -179.7(5)
C31C C20C C21C C22C 57.8(7)
C32C C22C C23C O9C 58.6(9)
C32C C22C C23C C24C 178.7(7)
C33C C24C C25C O10C 51.4(6)
C33C C24C C25C C26C -69.3(7)
C35C O10C C25C C24C 98.3(6)
C35C O10C C25C C26C -136.9(5)
C34C C26C C27C O12C -52.3(7)
C34C C26C C27C C28C 66.9(7)
O1D C1D C2D N1D 5.6(7)
O1D C1D C2D C3D -179.3(5)
O1D C1D C9D C8D -2.3(7)
O1D C1D C9D C10D -179.4(5)
O2D C4D C10D C5D 23.0(7)
O2D C4D C10D C9D -155.0(4)
O3D C8D C9D C1D 4.9(7)
O3D C8D C9D C10D -177.9(4)
O4D C11D C12D O5D 61.4(6)
O4D C11D C12D O6D 177.9(4)
O4D C11D C12D C13D -60.7(6)
O6D C6D C7D C8D 173.3(4)
O6D C6D C7D C14D -3.8(8)
O7D C15D C16D C17D -125.1(6)
O7D C15D C16D C30D 53.6(6)
O8D C21D C22D C23D 67.1(8)
O8D C21D C22D C32D -57.7(8)
O9D C23D C24D C25D -49.1(7)
O9D C23D C24D C33D -177.8(5)
O10D C25D C26D C27D 67.1(6)
O10D C25D C26D C34D -169.2(5)
O12D C27D C28D C29D -6.8(7)
N1D C2D C3D N2D -0.3(7)
N1D C2D C3D C4D -178.3(4)
N1D C15D C16D C17D 58.8(7)
N1D C15D C16D C30D -122.5(5)
N2D C3D C4D O2D -21.9(6)
N2D C3D C4D C10D 162.1(4)
C1D C2D C3D N2D -175.1(4)
C1D C2D C3D C4D 6.8(7)
C1D C9D C10D C4D -9.5(7)
C1D C9D C10D C5D 172.5(4)
C2D N1D C15D O7D -4.7(8)
C2D N1D C15D C16D 171.4(4)
C2D C1D C9D C8D 173.6(4)
C2D C1D C9D C10D -3.6(7)
C2D C3D C4D O2D 156.3(4)
C2D C3D C4D C10D -19.7(6)
C3D C4D C10D C5D -161.2(4)
C3D C4D C10D C9D 20.9(6)
C5D C6D C7D C8D -3.8(7)
C5D C6D C7D C14D 179.1(5)
C5D C11D C12D O5D -112.4(4)
C5D C11D C12D O6D 4.1(5)
C5D C11D C12D C13D 125.6(4)
C6D O6D C12D O5D 108.3(4)
C6D O6D C12D C11D -8.1(5)
C6D O6D C12D C13D -131.5(4)
C6D C5D C10D C4D -175.0(4)
C6D C5D C10D C9D 2.9(6)
C6D C5D C11D O4D -171.6(5)
C6D C5D C11D C12D 1.3(5)
C6D C7D C8D O3D -178.0(5)
C6D C7D C8D C9D 1.9(7)
C7D C8D C9D C1D -175.0(5)
C7D C8D C9D C10D 2.2(7)
C8D C9D C10D C4D 173.3(4)
C8D C9D C10D C5D -4.7(7)
C9D C1D C2D N1D -170.2(4)
C9D C1D C2D C3D 4.9(7)
C10D C5D C6D O6D -175.8(4)
C10D C5D C6D C7D 1.5(7)
C10D C5D C11D O4D -5.2(9)
C10D C5D C11D C12D 167.6(5)
C11D C5D C6D O6D -6.9(5)
C11D C5D C6D C7D 170.3(5)
C11D C5D C10D C4D 19.9(8)
C11D C5D C10D C9D -162.1(5)
C12D O5D C29D C28D -116.7(5)
C12D O6D C6D C5D 9.8(5)
C12D O6D C6D C7D -167.5(5)
C14D C7D C8D O3D -0.9(8)
C14D C7D C8D C9D 179.0(5)
C15D N1D C2D C1D -119.7(5)
C15D N1D C2D C3D 65.3(7)
C15D C16D C17D C18D 1.6(8)
C16D C17D C18D C19D -172.5(6)
C17D C18D C19D C20D 179.5(5)
C18D C19D C20D C21D -61.4(8)
C18D C19D C20D C31D 61.7(8)
C19D C20D C21D O8D -51.5(6)
C19D C20D C21D C22D -174.6(6)
C20D C21D C22D C23D -171.3(7)
C20D C21D C22D C32D 63.8(10)
C21D C22D C23D O9D -58.4(8)
C21D C22D C23D C24D 63.6(9)
C22D C23D C24D C25D -169.0(6)
C22D C23D C24D C33D 62.3(8)
C23D C24D C25D O10D -60.7(7)
C23D C24D C25D C26D -179.6(5)
C24D C25D C26D C27D -171.8(5)
C24D C25D C26D C34D -48.1(7)
C25D O10D C35D O11D -12.1(10)
C25D O10D C35D C36D 174.9(6)
C25D C26D C27D O12D 63.1(6)
C25D C26D C27D C28D -175.6(5)
C26D C27D C28D C29D -128.1(6)
C27D C28D C29D O5D -180.0(4)
C29D O5D C12D O6D -60.4(5)
C29D O5D C12D C11D 53.5(5)
C29D O5D C12D C13D 178.4(4)
C30D C16D C17D C18D -177.0(5)
C31D C20D C21D O8D -175.1(5)
C31D C20D C21D C22D 61.7(8)
C32D C22D C23D O9D 68.2(9)
C32D C22D C23D C24D -169.8(8)
C33D C24D C25D O10D 65.7(7)
C33D C24D C25D C26D -53.3(7)
C35D O10D C25D C24D 109.8(6)
C35D O10D C25D C26D -124.1(6)
C34D C26D C27D O12D -61.2(6)
C34D C26D C27D C28D 60.0(6)

loop_
_platon_squeeze_void_nr
_platon_squeeze_void_average_x
_platon_squeeze_void_average_y
_platon_squeeze_void_average_z
_platon_squeeze_void_volume
_platon_squeeze_void_count_electrons
_platon_squeeze_void_content
1 0.166 0.884 0.070 36 7 ' '
2 0.198 0.901 0.703 12 0 ' '
3 0.363 0.237 0.859 296 53 ' '
4 0.286 0.931 0.500 7 1 ' '
5 0.637 0.737 0.141 295 53 ' '
6 0.714 0.431 0.500 7 1 ' '
7 0.834 0.384 0.930 35 7 ' '
8 0.801 0.401 0.297 11 0 ' '
